data_7202488
loop_
_publ_author_name
'Andr\'es E. Goeta'
'Judith A. K. Howard'
'Andrew K. Hughes'
'Dermot O'Hare'
'Royston C. B. Copley'

_publ_section_title
;
 Structural?magnetic correlations on the first dinuclear spin crossover
 d4 system
;
_journal_issue 5
_journal_name_full 'Journal of Materials Chemistry'
_journal_page_first 485
_journal_paper_doi 10.1039/b612121g
_journal_volume 17
_journal_year 2007
_chemical_formula_sum 'C20 H30 Cr2 F6 P5 Sb'
_chemical_formula_weight 765.04
_chemical_name_systematic
;
\m~2~-\h^5^,\h^5^-cyclopentaphosphole)-bis
((\h^5^-pentamethyl-cyclopentadienyl)-chromium)
hexafluoroantimonate
;
_space_group_IT_number 70
_symmetry_cell_setting orthorhombic
_symmetry_space_group_name_Hall '-F 2uv 2vw'
_symmetry_space_group_name_H-M 'F d d d :2'
_atom_sites_solution_hydrogens geom
_atom_sites_solution_primary direct
_atom_sites_solution_secondary difmap
_audit_creation_method SHELXL-97
_cell_angle_alpha 90.00
_cell_angle_beta 90.00
_cell_angle_gamma 90.00
_cell_formula_units_Z 32
_cell_length_a 21.4468(5)
_cell_length_b 29.5529(7)
_cell_length_c 36.0359(9)
_cell_measurement_reflns_used 8663
_cell_measurement_temperature 250(2)
_cell_measurement_theta_max 30.30
_cell_measurement_theta_min 2.21
_cell_volume 22840.1(9)
_computing_cell_refinement 'SMART V5.625 (Bruker, 2003)'
_computing_data_collection 'SMART V5.625 (Bruker, 2003)'
_computing_data_reduction 'SAINT V6.28A (Bruker, 2003)'
_computing_molecular_graphics 'SHELXTL V6.12(Bruker, 2001)'
_computing_structure_refinement 'SHELXL-97 (Sheldrick, 1997)'
_computing_structure_solution 'SHELXS-97 (Sheldrick, 1990)'
_diffrn_ambient_temperature 250(2)
_diffrn_measured_fraction_theta_full 0.971
_diffrn_measured_fraction_theta_max 0.971
_diffrn_measurement_device_type 'Bruker APEX CCD Diffractometer'
_diffrn_measurement_method '\w scans'
_diffrn_radiation_monochromator graphite
_diffrn_radiation_source 'Bede Microsource X-ray Generator'
_diffrn_radiation_type MoK\a
_diffrn_radiation_wavelength 0.71073
_diffrn_reflns_av_R_equivalents 0.0212
_diffrn_reflns_av_sigmaI/netI 0.0182
_diffrn_reflns_limit_h_max 29
_diffrn_reflns_limit_h_min -30
_diffrn_reflns_limit_k_max 41
_diffrn_reflns_limit_k_min -41
_diffrn_reflns_limit_l_max 51
_diffrn_reflns_limit_l_min -46
_diffrn_reflns_number 43284
_diffrn_reflns_theta_full 30.47
_diffrn_reflns_theta_max 30.47
_diffrn_reflns_theta_min 1.30
_diffrn_standards_decay_% 0
_diffrn_standards_number 0
_exptl_absorpt_coefficient_mu 2.016
_exptl_absorpt_correction_T_max 0.618
_exptl_absorpt_correction_T_min 0.400
_exptl_absorpt_correction_type integration
_exptl_absorpt_process_details 'XPREP in SHELXTL'
_exptl_crystal_colour 'dark green'
_exptl_crystal_density_diffrn 1.780
_exptl_crystal_density_method 'not measured'
_exptl_crystal_description 'irregular block'
_exptl_crystal_F_000 12096
_exptl_crystal_size_max 0.60
_exptl_crystal_size_mid 0.52
_exptl_crystal_size_min 0.40
_refine_diff_density_max 0.870
_refine_diff_density_min -0.509
_refine_diff_density_rms 0.091
_refine_ls_extinction_method none
_refine_ls_goodness_of_fit_ref 1.076
_refine_ls_hydrogen_treatment constr
_refine_ls_matrix_type full
_refine_ls_number_parameters 404
_refine_ls_number_reflns 8445
_refine_ls_number_restraints 90
_refine_ls_restrained_S_all 1.072
_refine_ls_R_factor_all 0.0492
_refine_ls_R_factor_gt 0.0327
_refine_ls_shift/su_max 0.001
_refine_ls_shift/su_mean 0.000
_refine_ls_structure_factor_coef Fsqd
_refine_ls_weighting_details 'calc w=1/[\s^2^(Fo^2^)+(0.0545P)^2^+43.1372P] where P=(Fo^2^+2Fc^2^)/3'
_refine_ls_weighting_scheme calc
_refine_ls_wR_factor_gt 0.0878
_refine_ls_wR_factor_ref 0.1045
_reflns_number_gt 6459
_reflns_number_total 8445
_reflns_threshold_expression >2sigma(I)
_cod_data_source_file b612121g.txt
_cod_data_source_block 250k
_cod_original_sg_symbol_H-M Fddd
_cod_database_code 7202488

loop_
_symmetry_equiv_pos_as_xyz
'x, y, z'
'-x+3/4, -y+3/4, z'
'-x+3/4, y, -z+3/4'
'x, -y+3/4, -z+3/4'
'x, y+1/2, z+1/2'
'-x+3/4, -y+5/4, z+1/2'
'-x+3/4, y+1/2, -z+5/4'
'x, -y+5/4, -z+5/4'
'x+1/2, y, z+1/2'
'-x+5/4, -y+3/4, z+1/2'
'-x+5/4, y, -z+5/4'
'x+1/2, -y+3/4, -z+5/4'
'x+1/2, y+1/2, z'
'-x+5/4, -y+5/4, z'
'-x+5/4, y+1/2, -z+3/4'
'x+1/2, -y+5/4, -z+3/4'
'-x, -y, -z'
'x-3/4, y-3/4, -z'
'x-3/4, -y, z-3/4'
'-x, y-3/4, z-3/4'
'-x, -y+1/2, -z+1/2'
'x-3/4, y-1/4, -z+1/2'
'x-3/4, -y+1/2, z-1/4'
'-x, y-1/4, z-1/4'
'-x+1/2, -y, -z+1/2'
'x-1/4, y-3/4, -z+1/2'
'x-1/4, -y, z-1/4'
'-x+1/2, y-3/4, z-1/4'
'-x+1/2, -y+1/2, -z'
'x-1/4, y-1/4, -z'
'x-1/4, -y+1/2, z-3/4'
'-x+1/2, y-1/4, z-3/4'

loop_
_atom_site_label
_atom_site_type_symbol
_atom_site_fract_x
_atom_site_fract_y
_atom_site_fract_z
_atom_site_U_iso_or_equiv
_atom_site_adp_type
_atom_site_occupancy
_atom_site_symmetry_multiplicity
_atom_site_calc_flag
_atom_site_refinement_flags
_atom_site_disorder_assembly
_atom_site_disorder_group
Sb1 Sb 0.6250 0.1250 0.010330(8) 0.05063(8) Uani 1 2 d S . .
F1A F 0.6884(4) 0.1032(3) -0.0156(3) 0.167(3) Uani 0.50 1 d P A 1
F2A F 0.5536(4) 0.1398(3) 0.0340(3) 0.167(3) Uani 0.50 1 d P A 1
F1B F 0.6694(5) 0.1189(3) -0.0337(2) 0.154(3) Uani 0.50 1 d P A 2
F2B F 0.5889(5) 0.1424(3) 0.05427(18) 0.154(3) Uani 0.50 1 d P A 2
F3 F 0.59392(17) 0.06648(9) 0.01038(10) 0.1291(12) Uani 1 1 d . A .
Sb2 Sb 0.1250 0.240218(11) 0.1250 0.05828(9) Uani 1 2 d S . .
F4 F 0.18455(15) 0.28527(11) 0.12087(11) 0.1359(13) Uani 1 1 d . . .
F5 F 0.11792(16) 0.23890(11) 0.07355(7) 0.1172(11) Uani 1 1 d . . .
F6 F 0.18622(11) 0.19565(10) 0.12242(7) 0.0976(8) Uani 1 1 d . . .
C1 C 0.13951(11) 0.37014(8) 0.01236(7) 0.0386(5) Uani 1 1 d . B .
C2 C 0.19772(12) 0.34944(8) 0.00406(7) 0.0410(5) Uani 1 1 d . B .
C3 C 0.22734(11) 0.37493(9) -0.02446(7) 0.0440(5) Uani 1 1 d . B .
C4 C 0.18755(12) 0.41177(9) -0.03362(7) 0.0427(5) Uani 1 1 d . B .
C5 C 0.13360(10) 0.40875(8) -0.01099(7) 0.0377(5) Uani 1 1 d . B .
C6 C 0.09157(15) 0.35263(11) 0.03899(9) 0.0594(7) Uani 1 1 d . . .
H6A H 0.0654 0.3305 0.0266 0.089 Uiso 1 1 calc R . .
H6B H 0.0660 0.3775 0.0477 0.089 Uiso 1 1 calc R . .
H6C H 0.1123 0.3385 0.0599 0.089 Uiso 1 1 calc R . .
C7 C 0.22154(17) 0.30645(9) 0.02114(10) 0.0654(9) Uani 1 1 d . . .
H7A H 0.1981 0.2810 0.0115 0.098 Uiso 1 1 calc R . .
H7B H 0.2166 0.3079 0.0479 0.098 Uiso 1 1 calc R . .
H7C H 0.2653 0.3027 0.0151 0.098 Uiso 1 1 calc R . .
C8 C 0.28822(14) 0.36388(14) -0.04290(10) 0.0698(10) Uani 1 1 d . . .
H8A H 0.2808 0.3441 -0.0639 0.105 Uiso 1 1 calc R . .
H8B H 0.3154 0.3488 -0.0253 0.105 Uiso 1 1 calc R . .
H8C H 0.3078 0.3916 -0.0514 0.105 Uiso 1 1 calc R . .
C9 C 0.19766(18) 0.44602(13) -0.06349(9) 0.0725(10) Uani 1 1 d . . .
H9A H 0.1752 0.4369 -0.0856 0.109 Uiso 1 1 calc R . .
H9B H 0.2418 0.4481 -0.0690 0.109 Uiso 1 1 calc R . .
H9C H 0.1825 0.4753 -0.0552 0.109 Uiso 1 1 calc R . .
C10 C 0.07781(13) 0.43897(10) -0.01338(9) 0.0574(7) Uani 1 1 d . . .
H10A H 0.0524 0.4301 -0.0344 0.086 Uiso 1 1 calc R . .
H10B H 0.0913 0.4701 -0.0165 0.086 Uiso 1 1 calc R . .
H10C H 0.0535 0.4363 0.0092 0.086 Uiso 1 1 calc R . .
Cr1 Cr 0.215742(15) 0.418060(11) 0.024835(10) 0.03097(8) Uani 1 1 d . . .
P11 P 0.1852(10) 0.4380(8) 0.0866(5) 0.069(6) Uani 0.25 1 d PU B 1
P21 P 0.2683(9) 0.3980(4) 0.0819(5) 0.060(4) Uani 0.25 1 d PU B 1
P31 P 0.3231(6) 0.4295(7) 0.0389(5) 0.063(5) Uani 0.25 1 d PU B 1
P41 P 0.2789(10) 0.4869(6) 0.0201(4) 0.071(5) Uani 0.25 1 d PU B 1
P51 P 0.1922(7) 0.4930(6) 0.0489(6) 0.068(5) Uani 0.25 1 d PU B 1
P1 P 0.1982(5) 0.4232(3) 0.0916(3) 0.062(3) Uani 0.50 1 d PU B 2
P2 P 0.2888(4) 0.3967(3) 0.0732(2) 0.056(2) Uani 0.50 1 d PU B 2
P3 P 0.3251(5) 0.4414(4) 0.0306(3) 0.061(3) Uani 0.50 1 d PU B 2
P4 P 0.2568(4) 0.4948(2) 0.0215(2) 0.059(2) Uani 0.50 1 d PU B 2
P5 P 0.1792(3) 0.4839(3) 0.0594(3) 0.061(3) Uani 0.50 1 d PU B 2
P12 P 0.2236(9) 0.4074(5) 0.0920(3) 0.072(4) Uani 0.25 1 d PU B 3
P22 P 0.3118(6) 0.4053(4) 0.0602(4) 0.070(4) Uani 0.25 1 d PU B 3
P32 P 0.3142(6) 0.4610(6) 0.0229(3) 0.072(3) Uani 0.25 1 d PU B 3
P42 P 0.2282(8) 0.4997(3) 0.0294(4) 0.073(4) Uani 0.25 1 d PU B 3
P52 P 0.1725(4) 0.4673(6) 0.0728(4) 0.070(4) Uani 0.25 1 d PU B 3
Cr2 Cr 0.283148(15) 0.478012(11) 0.086369(9) 0.03059(8) Uani 1 1 d . . .
C11 C 0.29482(12) 0.49134(8) 0.14600(6) 0.0404(5) Uani 1 1 d . B .
C12 C 0.35408(12) 0.48040(8) 0.13084(7) 0.0416(5) Uani 1 1 d . B .
C13 C 0.36855(10) 0.51400(8) 0.10377(7) 0.0396(5) Uani 1 1 d . B .
C14 C 0.31828(11) 0.54537(7) 0.10254(6) 0.0360(4) Uani 1 1 d . B .
C15 C 0.27256(10) 0.53138(8) 0.12870(6) 0.0367(5) Uani 1 1 d . B .
C16 C 0.26270(18) 0.46611(12) 0.17672(8) 0.0664(9) Uani 1 1 d . . .
H16A H 0.2769 0.4776 0.2005 0.100 Uiso 1 1 calc R B .
H16B H 0.2725 0.4341 0.1748 0.100 Uiso 1 1 calc R . .
H16C H 0.2180 0.4703 0.1747 0.100 Uiso 1 1 calc R . .
C17 C 0.39608(17) 0.44255(11) 0.14279(11) 0.0728(10) Uani 1 1 d . . .
H17A H 0.4223 0.4527 0.1631 0.109 Uiso 1 1 calc R B .
H17B H 0.4220 0.4333 0.1221 0.109 Uiso 1 1 calc R . .
H17C H 0.3711 0.4171 0.1510 0.109 Uiso 1 1 calc R . .
C18 C 0.42770(13) 0.51787(13) 0.08207(9) 0.0661(9) Uani 1 1 d . . .
H18A H 0.4559 0.5385 0.0946 0.099 Uiso 1 1 calc R B .
H18B H 0.4185 0.5293 0.0574 0.099 Uiso 1 1 calc R . .
H18C H 0.4471 0.4883 0.0801 0.099 Uiso 1 1 calc R . .
C19 C 0.31690(17) 0.58698(9) 0.07903(8) 0.0576(7) Uani 1 1 d . . .
H19A H 0.3366 0.6117 0.0923 0.086 Uiso 1 1 calc R B .
H19B H 0.2740 0.5948 0.0735 0.086 Uiso 1 1 calc R . .
H19C H 0.3393 0.5814 0.0561 0.086 Uiso 1 1 calc R . .
C20 C 0.21323(12) 0.55569(10) 0.13773(9) 0.0563(7) Uani 1 1 d . . .
H20A H 0.2206 0.5768 0.1579 0.084 Uiso 1 1 calc R B .
H20B H 0.1817 0.5339 0.1451 0.084 Uiso 1 1 calc R . .
H20C H 0.1990 0.5721 0.1160 0.084 Uiso 1 1 calc R . .

loop_
_atom_site_aniso_label
_atom_site_aniso_U_11
_atom_site_aniso_U_22
_atom_site_aniso_U_33
_atom_site_aniso_U_23
_atom_site_aniso_U_13
_atom_site_aniso_U_12
Sb1 0.04124(13) 0.06276(16) 0.04789(15) 0.000 0.000 0.00370(11)
F1A 0.107(3) 0.175(5) 0.219(8) -0.037(5) 0.097(4) 0.025(3)
F2A 0.107(3) 0.175(5) 0.219(8) -0.037(5) 0.097(4) 0.025(3)
F1B 0.259(9) 0.115(4) 0.088(3) -0.013(3) 0.096(4) -0.017(4)
F2B 0.259(9) 0.115(4) 0.088(3) -0.013(3) 0.096(4) -0.017(4)
F3 0.152(3) 0.0798(17) 0.156(3) 0.0137(18) -0.042(2) -0.0346(18)
Sb2 0.04634(14) 0.07061(19) 0.05789(18) 0.000 0.00930(12) 0.000
F4 0.109(2) 0.119(2) 0.179(3) -0.038(2) 0.035(2) -0.0572(19)
F5 0.158(3) 0.135(2) 0.0590(14) 0.0253(15) -0.0025(15) -0.031(2)
F6 0.0752(14) 0.117(2) 0.1010(18) -0.0296(15) 0.0002(13) 0.0275(14)
C1 0.0391(11) 0.0371(11) 0.0395(12) -0.0054(9) -0.0053(9) -0.0022(9)
C2 0.0457(12) 0.0348(11) 0.0425(12) -0.0105(9) -0.0116(10) 0.0064(9)
C3 0.0373(11) 0.0576(14) 0.0370(12) -0.0167(11) -0.0031(9) 0.0064(10)
C4 0.0446(12) 0.0535(13) 0.0300(11) 0.0003(10) -0.0062(9) -0.0017(10)
C5 0.0352(10) 0.0402(11) 0.0376(11) -0.0036(9) -0.0103(9) 0.0050(8)
C6 0.0573(17) 0.0638(18) 0.0570(17) -0.0011(14) 0.0067(14) -0.0178(14)
C7 0.084(2) 0.0374(13) 0.075(2) -0.0060(13) -0.0264(18) 0.0172(14)
C8 0.0449(14) 0.104(3) 0.0607(19) -0.0377(19) 0.0057(13) 0.0094(16)
C9 0.086(2) 0.089(2) 0.0416(16) 0.0230(16) -0.0088(16) -0.011(2)
C10 0.0464(14) 0.0594(16) 0.0664(19) -0.0078(14) -0.0196(13) 0.0187(12)
Cr1 0.03100(16) 0.03205(16) 0.02987(17) -0.00167(13) -0.00319(13) 0.00390(12)
P11 0.060(8) 0.109(16) 0.038(7) -0.018(7) 0.013(5) -0.045(9)
P21 0.101(12) 0.028(3) 0.053(7) 0.002(3) -0.038(7) 0.003(5)
P31 0.026(2) 0.091(12) 0.072(10) -0.047(9) 0.010(4) -0.006(5)
P41 0.103(12) 0.072(10) 0.037(2) 0.015(5) -0.014(7) -0.042(8)
P51 0.059(9) 0.051(6) 0.093(13) -0.032(7) -0.040(7) 0.031(7)
P1 0.073(6) 0.080(7) 0.032(2) -0.004(3) 0.006(3) -0.042(4)
P2 0.069(5) 0.0379(12) 0.062(5) -0.008(2) -0.033(3) 0.018(3)
P3 0.0417(15) 0.086(6) 0.055(4) -0.028(4) 0.0200(17) -0.021(2)
P4 0.085(6) 0.041(3) 0.050(2) 0.0152(17) -0.025(4) -0.014(3)
P5 0.034(3) 0.074(6) 0.075(6) -0.037(4) -0.009(3) 0.017(3)
P12 0.122(11) 0.060(6) 0.035(3) 0.004(4) -0.013(7) -0.047(6)
P22 0.052(5) 0.069(6) 0.089(9) -0.042(5) -0.035(5) 0.033(4)
P32 0.076(7) 0.096(8) 0.043(4) -0.020(5) 0.015(4) -0.043(6)
P42 0.098(9) 0.0361(18) 0.085(9) 0.002(5) -0.055(7) 0.006(6)
P52 0.0300(17) 0.103(10) 0.076(9) -0.054(6) 0.005(4) -0.002(5)
Cr2 0.03052(15) 0.03103(15) 0.03023(17) -0.00214(12) -0.00038(12) -0.00026(12)
C11 0.0512(13) 0.0411(11) 0.0288(11) -0.0006(9) -0.0024(10) -0.0136(10)
C12 0.0446(12) 0.0387(11) 0.0416(13) -0.0053(9) -0.0134(10) -0.0001(9)
C13 0.0320(10) 0.0476(12) 0.0393(12) -0.0108(10) 0.0006(9) -0.0055(9)
C14 0.0406(11) 0.0336(10) 0.0338(11) -0.0019(8) 0.0010(9) -0.0069(8)
C15 0.0358(10) 0.0389(11) 0.0355(11) -0.0095(9) 0.0037(8) -0.0042(8)
C16 0.089(2) 0.073(2) 0.0370(14) 0.0080(13) -0.0014(14) -0.0393(18)
C17 0.080(2) 0.0517(16) 0.087(2) -0.0118(16) -0.045(2) 0.0185(15)
C18 0.0374(13) 0.096(2) 0.0646(19) -0.0246(18) 0.0132(13) -0.0141(14)
C19 0.081(2) 0.0390(12) 0.0532(16) 0.0090(11) -0.0045(15) -0.0127(13)
C20 0.0413(12) 0.0598(16) 0.0677(18) -0.0279(14) 0.0093(12) 0.0018(11)

loop_
_atom_type_symbol
_atom_type_description
_atom_type_scat_dispersion_real
_atom_type_scat_dispersion_imag
_atom_type_scat_source
C C 0.0033 0.0016 'International Tables Vol C Tables 4.2.6.8 and 6.1.1.4'
H H 0.0000 0.0000 'International Tables Vol C Tables 4.2.6.8 and 6.1.1.4'
F F 0.0171 0.0103 'International Tables Vol C Tables 4.2.6.8 and 6.1.1.4'
P P 0.1023 0.0942 'International Tables Vol C Tables 4.2.6.8 and 6.1.1.4'
Cr Cr 0.3209 0.6236 'International Tables Vol C Tables 4.2.6.8 and 6.1.1.4'
Sb Sb -0.5866 1.5461 'International Tables Vol C Tables 4.2.6.8 and 6.1.1.4'

loop_
_geom_angle_atom_site_label_1
_geom_angle_atom_site_label_2
_geom_angle_atom_site_label_3
_geom_angle
_geom_angle_site_symmetry_1
_geom_angle_site_symmetry_3
_geom_angle_publ_flag
F1A Sb1 F1A 116.4(8) . 14_545 ?
F1A Sb1 F2A 171.1(5) . . ?
F1A Sb1 F2A 60.6(5) 14_545 . ?
F1A Sb1 F2A 60.6(5) . 14_545 ?
F1A Sb1 F2A 171.1(5) 14_545 14_545 ?
F2A Sb1 F2A 123.7(8) . 14_545 ?
F1A Sb1 F2B 151.7(5) . . ?
F1A Sb1 F2B 91.7(5) 14_545 . ?
F2A Sb1 F2B 33.7(4) . . ?
F2A Sb1 F2B 91.1(6) 14_545 . ?
F1A Sb1 F2B 91.7(5) . 14_545 ?
F1A Sb1 F2B 151.7(5) 14_545 14_545 ?
F2A Sb1 F2B 91.1(6) . 14_545 ?
F2A Sb1 F2B 33.7(4) 14_545 14_545 ?
F2B Sb1 F2B 60.8(6) . 14_545 ?
F1A Sb1 F3 93.7(3) . 14_545 ?
F1A Sb1 F3 86.4(4) 14_545 14_545 ?
F2A Sb1 F3 94.5(3) . 14_545 ?
F2A Sb1 F3 85.5(3) 14_545 14_545 ?
F2B Sb1 F3 83.7(3) . 14_545 ?
F2B Sb1 F3 96.2(3) 14_545 14_545 ?
F1A Sb1 F3 86.4(4) . . ?
F1A Sb1 F3 93.7(3) 14_545 . ?
F2A Sb1 F3 85.5(3) . . ?
F2A Sb1 F3 94.5(3) 14_545 . ?
F2B Sb1 F3 96.2(3) . . ?
F2B Sb1 F3 83.7(3) 14_545 . ?
F3 Sb1 F3 179.9(2) 14_545 . ?
F1A Sb1 F1B 28.6(4) . . ?
F1A Sb1 F1B 88.8(5) 14_545 . ?
F2A Sb1 F1B 149.3(5) . . ?
F2A Sb1 F1B 86.9(5) 14_545 . ?
F2B Sb1 F1B 168.3(4) . . ?
F2B Sb1 F1B 119.6(5) 14_545 . ?
F3 Sb1 F1B 84.7(3) 14_545 . ?
F3 Sb1 F1B 95.4(3) . . ?
F1A Sb1 F1B 88.8(5) . 14_545 ?
F1A Sb1 F1B 28.6(4) 14_545 14_545 ?
F2A Sb1 F1B 86.9(5) . 14_545 ?
F2A Sb1 F1B 149.3(5) 14_545 14_545 ?
F2B Sb1 F1B 119.5(5) . 14_545 ?
F2B Sb1 F1B 168.3(4) 14_545 14_545 ?
F3 Sb1 F1B 95.4(3) 14_545 14_545 ?
F3 Sb1 F1B 84.7(3) . 14_545 ?
F1B Sb1 F1B 62.8(7) . 14_545 ?
F4 Sb2 F4 88.0(2) . 11_454 ?
F4 Sb2 F5 89.50(15) . . ?
F4 Sb2 F5 92.23(16) 11_454 . ?
F4 Sb2 F5 92.23(16) . 11_454 ?
F4 Sb2 F5 89.49(15) 11_454 11_454 ?
F5 Sb2 F5 177.6(2) . 11_454 ?
F4 Sb2 F6 177.93(16) . 11_454 ?
F4 Sb2 F6 91.04(15) 11_454 11_454 ?
F5 Sb2 F6 88.71(13) . 11_454 ?
F5 Sb2 F6 89.60(14) 11_454 11_454 ?
F4 Sb2 F6 91.05(15) . . ?
F4 Sb2 F6 177.93(16) 11_454 . ?
F5 Sb2 F6 89.60(14) . . ?
F5 Sb2 F6 88.71(12) 11_454 . ?
F6 Sb2 F6 89.96(18) 11_454 . ?
C2 C1 C5 107.4(2) . . ?
C2 C1 C6 126.0(2) . . ?
C5 C1 C6 126.5(2) . . ?
C2 C1 Cr1 70.67(13) . . ?
C5 C1 Cr1 70.88(13) . . ?
C6 C1 Cr1 126.78(18) . . ?
C1 C2 C3 108.4(2) . . ?
C1 C2 C7 125.2(3) . . ?
C3 C2 C7 126.3(3) . . ?
C1 C2 Cr1 71.67(13) . . ?
C3 C2 Cr1 71.28(14) . . ?
C7 C2 Cr1 125.58(18) . . ?
C4 C3 C2 107.7(2) . . ?
C4 C3 C8 125.9(3) . . ?
C2 C3 C8 126.3(3) . . ?
C4 C3 Cr1 71.10(14) . . ?
C2 C3 Cr1 70.93(13) . . ?
C8 C3 Cr1 125.56(19) . . ?
C5 C4 C3 107.9(2) . . ?
C5 C4 C9 125.1(3) . . ?
C3 C4 C9 126.8(3) . . ?
C5 C4 Cr1 71.28(13) . . ?
C3 C4 Cr1 71.19(13) . . ?
C9 C4 Cr1 126.4(2) . . ?
C4 C5 C1 108.5(2) . . ?
C4 C5 C10 125.6(2) . . ?
C1 C5 C10 125.7(2) . . ?
C4 C5 Cr1 71.12(13) . . ?
C1 C5 Cr1 71.47(13) . . ?
C10 C5 Cr1 126.83(18) . . ?
C1 C6 H6A 109.5 . . ?
C1 C6 H6B 109.5 . . ?
H6A C6 H6B 109.5 . . ?
C1 C6 H6C 109.5 . . ?
H6A C6 H6C 109.5 . . ?
H6B C6 H6C 109.5 . . ?
C2 C7 H7A 109.5 . . ?
C2 C7 H7B 109.5 . . ?
H7A C7 H7B 109.5 . . ?
C2 C7 H7C 109.5 . . ?
H7A C7 H7C 109.5 . . ?
H7B C7 H7C 109.5 . . ?
C3 C8 H8A 109.5 . . ?
C3 C8 H8B 109.5 . . ?
H8A C8 H8B 109.5 . . ?
C3 C8 H8C 109.5 . . ?
H8A C8 H8C 109.5 . . ?
H8B C8 H8C 109.5 . . ?
C4 C9 H9A 109.5 . . ?
C4 C9 H9B 109.5 . . ?
H9A C9 H9B 109.5 . . ?
C4 C9 H9C 109.5 . . ?
H9A C9 H9C 109.5 . . ?
H9B C9 H9C 109.5 . . ?
C5 C10 H10A 109.5 . . ?
C5 C10 H10B 109.5 . . ?
H10A C10 H10B 109.5 . . ?
C5 C10 H10C 109.5 . . ?
H10A C10 H10C 109.5 . . ?
H10B C10 H10C 109.5 . . ?
C2 Cr1 C4 63.06(10) . . ?
C2 Cr1 C3 37.79(10) . . ?
C4 Cr1 C3 37.71(10) . . ?
C2 Cr1 C5 62.86(9) . . ?
C4 Cr1 C5 37.60(9) . . ?
C3 Cr1 C5 62.91(9) . . ?
C2 Cr1 C1 37.66(9) . . ?
C4 Cr1 C1 63.09(9) . . ?
C3 Cr1 C1 63.13(9) . . ?
C5 Cr1 C1 37.66(9) . . ?
C2 Cr1 P31 112.0(5) . . ?
C4 Cr1 P31 118.8(4) . . ?
C3 Cr1 P31 98.3(4) . . ?
C5 Cr1 P31 156.4(4) . . ?
C1 Cr1 P31 148.2(5) . . ?
C2 Cr1 P11 119.7(5) . . ?
C4 Cr1 P11 146.7(6) . . ?
C3 Cr1 P11 157.5(5) . . ?
C5 Cr1 P11 110.9(5) . . ?
C1 Cr1 P11 98.3(5) . . ?
P31 Cr1 P11 91.8(6) . . ?
C2 Cr1 P21 98.4(3) . . ?
C4 Cr1 P21 157.2(3) . . ?
C3 Cr1 P21 119.5(3) . . ?
C5 Cr1 P21 147.2(4) . . ?
C1 Cr1 P21 111.2(4) . . ?
P31 Cr1 P21 53.4(5) . . ?
P11 Cr1 P21 52.9(5) . . ?
C2 Cr1 P2 96.78(19) . . ?
C4 Cr1 P2 147.5(2) . . ?
C3 Cr1 P2 110.84(19) . . ?
C5 Cr1 P2 154.9(2) . . ?
C1 Cr1 P2 117.2(2) . . ?
P31 Cr1 P2 42.2(5) . . ?
P11 Cr1 P2 64.7(5) . . ?
P21 Cr1 P2 12.9(4) . . ?
C2 Cr1 P42 163.4(3) . . ?
C4 Cr1 P42 100.3(3) . . ?
C3 Cr1 P42 128.1(4) . . ?
C5 Cr1 P42 104.6(3) . . ?
C1 Cr1 P42 137.0(4) . . ?
P31 Cr1 P42 74.8(5) . . ?
P11 Cr1 P42 73.9(5) . . ?
P21 Cr1 P42 97.6(4) . . ?
P2 Cr1 P42 97.9(3) . . ?
C2 Cr1 P51 157.9(4) . . ?
C4 Cr1 P51 111.2(5) . . ?
C3 Cr1 P51 147.1(5) . . ?
C5 Cr1 P51 99.0(4) . . ?
C1 Cr1 P51 120.2(4) . . ?
P31 Cr1 P51 89.7(6) . . ?
P11 Cr1 P51 52.2(5) . . ?
P21 Cr1 P51 90.9(5) . . ?
P2 Cr1 P51 96.6(4) . . ?
P42 Cr1 P51 25.2(4) . . ?
C2 Cr1 P4 155.1(2) . . ?
C4 Cr1 P4 97.5(2) . . ?
C3 Cr1 P4 117.3(2) . . ?
C5 Cr1 P4 112.11(19) . . ?
C1 Cr1 P4 148.7(2) . . ?
P31 Cr1 P4 61.9(5) . . ?
P11 Cr1 P4 85.2(5) . . ?
P21 Cr1 P4 95.8(4) . . ?
P2 Cr1 P4 92.6(2) . . ?
P42 Cr1 P4 16.3(3) . . ?
P51 Cr1 P4 40.9(5) . . ?
P51 P11 P21 108.3(8) . . ?
P51 P11 Cr1 64.9(6) . . ?
P21 P11 Cr1 64.2(7) . . ?
P51 P11 Cr2 63.9(6) . . ?
P21 P11 Cr2 63.0(6) . . ?
Cr1 P11 Cr2 83.1(6) . . ?
P11 P21 P31 105.8(7) . . ?
P11 P21 Cr2 64.0(5) . . ?
P31 P21 Cr2 63.2(6) . . ?
P11 P21 Cr1 62.9(6) . . ?
P31 P21 Cr1 62.4(5) . . ?
Cr2 P21 Cr1 82.9(4) . . ?
P41 P31 P21 109.9(8) . . ?
P41 P31 Cr1 66.5(7) . . ?
P21 P31 Cr1 64.2(5) . . ?
P41 P31 Cr2 64.9(7) . . ?
P21 P31 Cr2 63.2(5) . . ?
Cr1 P31 Cr2 83.7(4) . . ?
P31 P41 P51 108.1(8) . . ?
P31 P41 Cr2 64.2(5) . . ?
P51 P41 Cr2 63.8(6) . . ?
P31 P41 Cr1 63.1(6) . . ?
P51 P41 Cr1 63.6(6) . . ?
Cr2 P41 Cr1 82.0(5) . . ?
P11 P51 P41 107.9(8) . . ?
P11 P51 Cr2 63.9(7) . . ?
P41 P51 Cr2 63.5(5) . . ?
P11 P51 Cr1 62.9(7) . . ?
P41 P51 Cr1 64.4(6) . . ?
Cr2 P51 Cr1 82.2(4) . . ?
P5 P1 P2 107.3(5) . . ?
P5 P1 Cr1 63.5(3) . . ?
P2 P1 Cr1 62.8(4) . . ?
P5 P1 Cr2 63.4(3) . . ?
P2 P1 Cr2 63.5(3) . . ?
Cr1 P1 Cr2 81.4(3) . . ?
P3 P2 P1 108.3(5) . . ?
P3 P2 Cr1 64.2(3) . . ?
P1 P2 Cr1 63.5(3) . . ?
P3 P2 Cr2 63.8(4) . . ?
P1 P2 Cr2 63.2(3) . . ?
Cr1 P2 Cr2 81.5(2) . . ?
P2 P3 P4 107.9(5) . . ?
P2 P3 Cr1 63.0(3) . . ?
P4 P3 Cr1 63.2(3) . . ?
P2 P3 Cr2 63.7(3) . . ?
P4 P3 Cr2 63.7(4) . . ?
Cr1 P3 Cr2 81.0(3) . . ?
P5 P4 P3 108.2(4) . . ?
P5 P4 Cr1 63.6(3) . . ?
P3 P4 Cr1 63.9(3) . . ?
P5 P4 Cr2 63.2(3) . . ?
P3 P4 Cr2 63.6(3) . . ?
Cr1 P4 Cr2 81.2(2) . . ?
P4 P5 P1 108.3(5) . . ?
P4 P5 Cr2 64.0(2) . . ?
P1 P5 Cr2 63.7(4) . . ?
P4 P5 Cr1 63.4(2) . . ?
P1 P5 Cr1 63.5(4) . . ?
Cr2 P5 Cr1 81.5(2) . . ?
P52 P12 P22 106.7(5) . . ?
P52 P12 Cr1 63.3(4) . . ?
P22 P12 Cr1 63.3(3) . . ?
P52 P12 Cr2 63.2(3) . . ?
P22 P12 Cr2 62.4(3) . . ?
Cr1 P12 Cr2 81.1(3) . . ?
P32 P22 P12 109.1(5) . . ?
P32 P22 Cr2 64.4(3) . . ?
P12 P22 Cr2 63.7(3) . . ?
P32 P22 Cr1 64.7(4) . . ?
P12 P22 Cr1 63.0(3) . . ?
Cr2 P22 Cr1 81.6(2) . . ?
P22 P32 P42 108.4(6) . . ?
P22 P32 Cr2 63.8(3) . . ?
P42 P32 Cr2 63.8(4) . . ?
P22 P32 Cr1 64.0(3) . . ?
P42 P32 Cr1 62.8(4) . . ?
Cr2 P32 Cr1 81.1(3) . . ?
P32 P42 P52 108.1(5) . . ?
P32 P42 Cr1 64.3(3) . . ?
P52 P42 Cr1 63.6(4) . . ?
P32 P42 Cr2 63.1(3) . . ?
P52 P42 Cr2 63.3(4) . . ?
Cr1 P42 Cr2 81.4(2) . . ?
P42 P52 P12 107.7(5) . . ?
P42 P52 Cr2 63.6(3) . . ?
P12 P52 Cr2 63.6(4) . . ?
P42 P52 Cr1 63.1(3) . . ?
P12 P52 Cr1 63.4(4) . . ?
Cr2 P52 Cr1 81.3(3) . . ?
C11 Cr2 C15 37.61(9) . . ?
C11 Cr2 C14 62.71(8) . . ?
C15 Cr2 C14 37.59(8) . . ?
C11 Cr2 C13 62.74(9) . . ?
C15 Cr2 C13 62.92(8) . . ?
C14 Cr2 C13 37.59(9) . . ?
C11 Cr2 C12 37.59(9) . . ?
C15 Cr2 C12 63.05(9) . . ?
C14 Cr2 C12 62.93(9) . . ?
C13 Cr2 C12 37.65(9) . . ?
C11 Cr2 P21 104.9(4) . . ?
C15 Cr2 P21 137.7(5) . . ?
C14 Cr2 P21 162.8(4) . . ?
C13 Cr2 P21 127.3(4) . . ?
C12 Cr2 P21 99.9(4) . . ?
C11 Cr2 P31 140.0(5) . . ?
C15 Cr2 P31 163.8(3) . . ?
C14 Cr2 P31 127.4(4) . . ?
C13 Cr2 P31 101.2(3) . . ?
C12 Cr2 P31 106.9(4) . . ?
P21 Cr2 P31 53.6(5) . . ?
C11 Cr2 P41 162.9(4) . . ?
C15 Cr2 P41 127.2(5) . . ?
C14 Cr2 P41 100.2(4) . . ?
C13 Cr2 P41 105.1(5) . . ?
C12 Cr2 P41 138.0(5) . . ?
P21 Cr2 P41 92.1(6) . . ?
P31 Cr2 P41 50.8(6) . . ?
C11 Cr2 P11 100.6(4) . . ?
C15 Cr2 P11 105.0(6) . . ?
C14 Cr2 P11 137.7(6) . . ?
C13 Cr2 P11 163.3(4) . . ?
C12 Cr2 P11 127.8(4) . . ?
P21 Cr2 P11 53.0(5) . . ?
P31 Cr2 P11 91.2(6) . . ?
P41 Cr2 P11 91.3(6) . . ?
C11 Cr2 P51 127.3(4) . . ?
C15 Cr2 P51 99.9(4) . . ?
C14 Cr2 P51 104.9(4) . . ?
C13 Cr2 P51 137.8(5) . . ?
C12 Cr2 P51 162.9(4) . . ?
P21 Cr2 P51 92.1(5) . . ?
P31 Cr2 P51 90.0(5) . . ?
P41 Cr2 P51 52.7(5) . . ?
P11 Cr2 P51 52.2(5) . . ?
C11 Cr2 P22 120.7(4) . . ?
C15 Cr2 P22 158.2(3) . . ?
C14 Cr2 P22 144.6(4) . . ?
C13 Cr2 P22 109.1(3) . . ?
C12 Cr2 P22 97.82(19) . . ?
P21 Cr2 P22 29.8(4) . . ?
P31 Cr2 P22 25.8(5) . . ?
P41 Cr2 P22 73.7(5) . . ?
P11 Cr2 P22 77.7(6) . . ?
P51 Cr2 P22 98.6(4) . . ?
C11 Cr2 P32 157.5(3) . . ?
C15 Cr2 P32 145.6(4) . . ?
C14 Cr2 P32 109.9(3) . . ?
C13 Cr2 P32 98.0(2) . . ?
C12 Cr2 P32 120.0(3) . . ?
P21 Cr2 P32 76.7(4) . . ?
P31 Cr2 P32 26.6(6) . . ?
P41 Cr2 P32 25.8(4) . . ?
P11 Cr2 P32 98.0(5) . . ?
P51 Cr2 P32 74.6(4) . . ?
P22 Cr2 P32 51.8(3) . . ?
C15 C11 C12 108.8(2) . . ?
C15 C11 C16 125.7(3) . . ?
C12 C11 C16 125.5(3) . . ?
C15 C11 Cr2 71.46(13) . . ?
C12 C11 Cr2 71.65(13) . . ?
C16 C11 Cr2 125.39(17) . . ?
C11 C12 C13 107.4(2) . . ?
C11 C12 C17 126.6(3) . . ?
C13 C12 C17 125.8(3) . . ?
C11 C12 Cr2 70.76(13) . . ?
C13 C12 Cr2 71.11(13) . . ?
C17 C12 Cr2 126.72(18) . . ?
C14 C13 C12 108.1(2) . . ?
C14 C13 C18 125.2(3) . . ?
C12 C13 C18 126.6(3) . . ?
C14 C13 Cr2 71.13(12) . . ?
C12 C13 Cr2 71.24(13) . . ?
C18 C13 Cr2 126.31(18) . . ?
C15 C14 C13 108.2(2) . . ?
C15 C14 C19 127.0(2) . . ?
C13 C14 C19 124.7(2) . . ?
C15 C14 Cr2 71.17(12) . . ?
C13 C14 Cr2 71.29(13) . . ?
C19 C14 Cr2 125.88(17) . . ?
C11 C15 C14 107.6(2) . . ?
C11 C15 C20 126.2(2) . . ?
C14 C15 C20 126.2(2) . . ?
C11 C15 Cr2 70.93(13) . . ?
C14 C15 Cr2 71.24(12) . . ?
C20 C15 Cr2 125.52(17) . . ?
C11 C16 H16A 109.5 . . ?
C11 C16 H16B 109.5 . . ?
H16A C16 H16B 109.5 . . ?
C11 C16 H16C 109.5 . . ?
H16A C16 H16C 109.5 . . ?
H16B C16 H16C 109.5 . . ?
C12 C17 H17A 109.5 . . ?
C12 C17 H17B 109.5 . . ?
H17A C17 H17B 109.5 . . ?
C12 C17 H17C 109.5 . . ?
H17A C17 H17C 109.5 . . ?
H17B C17 H17C 109.5 . . ?
C13 C18 H18A 109.5 . . ?
C13 C18 H18B 109.5 . . ?
H18A C18 H18B 109.5 . . ?
C13 C18 H18C 109.5 . . ?
H18A C18 H18C 109.5 . . ?
H18B C18 H18C 109.5 . . ?
C14 C19 H19A 109.5 . . ?
C14 C19 H19B 109.5 . . ?
H19A C19 H19B 109.5 . . ?
C14 C19 H19C 109.5 . . ?
H19A C19 H19C 109.5 . . ?
H19B C19 H19C 109.5 . . ?
C15 C20 H20A 109.5 . . ?
C15 C20 H20B 109.5 . . ?
H20A C20 H20B 109.5 . . ?
C15 C20 H20C 109.5 . . ?
H20A C20 H20C 109.5 . . ?
H20B C20 H20C 109.5 . . ?

loop_
_geom_bond_atom_site_label_1
_geom_bond_atom_site_label_2
_geom_bond_distance
_geom_bond_site_symmetry_2
_geom_bond_publ_flag
Sb1 F1A 1.772(6) . ?
Sb1 F1A 1.772(6) 14_545 ?
Sb1 F2A 1.807(6) . ?
Sb1 F2A 1.807(6) 14_545 ?
Sb1 F2B 1.836(6) . ?
Sb1 F2B 1.836(6) 14_545 ?
Sb1 F3 1.854(3) 14_545 ?
Sb1 F3 1.854(3) . ?
Sb1 F1B 1.860(6) . ?
Sb1 F1B 1.860(6) 14_545 ?
Sb2 F4 1.851(3) . ?
Sb2 F4 1.851(3) 11_454 ?
Sb2 F5 1.861(3) . ?
Sb2 F5 1.861(3) 11_454 ?
Sb2 F6 1.862(2) 11_454 ?
Sb2 F6 1.862(2) . ?
C1 C2 1.422(3) . ?
C1 C5 1.424(3) . ?
C1 C6 1.499(4) . ?
C1 Cr1 2.209(2) . ?
C2 C3 1.424(4) . ?
C2 C7 1.501(4) . ?
C2 Cr1 2.196(2) . ?
C3 C4 1.422(4) . ?
C3 C8 1.501(4) . ?
C3 Cr1 2.201(2) . ?
C4 C5 1.418(4) . ?
C4 C9 1.493(4) . ?
C4 Cr1 2.199(2) . ?
C5 C10 1.495(3) . ?
C5 Cr1 2.201(2) . ?
C6 H6A 0.9700 . ?
C6 H6B 0.9700 . ?
C6 H6C 0.9700 . ?
C7 H7A 0.9700 . ?
C7 H7B 0.9700 . ?
C7 H7C 0.9700 . ?
C8 H8A 0.9700 . ?
C8 H8B 0.9700 . ?
C8 H8C 0.9700 . ?
C9 H9A 0.9700 . ?
C9 H9B 0.9700 . ?
C9 H9C 0.9700 . ?
C10 H10A 0.9700 . ?
C10 H10B 0.9700 . ?
C10 H10C 0.9700 . ?
Cr1 P31 2.382(13) . ?
Cr1 P11 2.39(2) . ?
Cr1 P21 2.420(15) . ?
Cr1 P2 2.426(7) . ?
Cr1 P42 2.433(9) . ?
Cr1 P51 2.433(15) . ?
Cr1 P4 2.437(7) . ?
P11 P51 2.12(2) . ?
P11 P21 2.14(2) . ?
P11 Cr2 2.411(19) . ?
P21 P31 2.157(19) . ?
P21 Cr2 2.390(12) . ?
P31 P41 2.06(2) . ?
P31 Cr2 2.390(16) . ?
P41 P51 2.137(18) . ?
P41 Cr2 2.405(15) . ?
P51 Cr2 2.412(15) . ?
P1 P5 2.176(10) . ?
P1 P2 2.197(11) . ?
P1 Cr2 2.445(9) . ?
P2 P3 2.170(10) . ?
P2 Cr2 2.453(7) . ?
P3 P4 2.178(13) . ?
P3 Cr2 2.453(10) . ?
P4 P5 2.176(9) . ?
P4 Cr2 2.456(8) . ?
P5 Cr2 2.437(8) . ?
P12 P52 2.193(13) . ?
P12 P22 2.212(12) . ?
P12 Cr2 2.454(9) . ?
P22 P32 2.125(12) . ?
P22 Cr2 2.425(7) . ?
P32 P42 2.184(12) . ?
P32 Cr2 2.436(9) . ?
P42 P52 2.188(13) . ?
P42 Cr2 2.451(9) . ?
P52 Cr2 2.444(9) . ?
Cr2 C11 2.199(2) . ?
Cr2 C15 2.206(2) . ?
Cr2 C14 2.207(2) . ?
Cr2 C13 2.209(2) . ?
Cr2 C12 2.211(2) . ?
C11 C15 1.420(3) . ?
C11 C12 1.421(4) . ?
C11 C16 1.502(4) . ?
C12 C13 1.426(4) . ?
C12 C17 1.499(4) . ?
C13 C14 1.423(3) . ?
C13 C18 1.495(3) . ?
C14 C15 1.422(3) . ?
C14 C19 1.493(3) . ?
C15 C20 1.497(3) . ?
C16 H16A 0.9700 . ?
C16 H16B 0.9700 . ?
C16 H16C 0.9700 . ?
C17 H17A 0.9700 . ?
C17 H17B 0.9700 . ?
C17 H17C 0.9700 . ?
C18 H18A 0.9700 . ?
C18 H18B 0.9700 . ?
C18 H18C 0.9700 . ?
C19 H19A 0.9700 . ?
C19 H19B 0.9700 . ?
C19 H19C 0.9700 . ?
C20 H20A 0.9700 . ?
C20 H20B 0.9700 . ?
C20 H20C 0.9700 . ?

loop_
_geom_torsion_atom_site_label_1
_geom_torsion_atom_site_label_2
_geom_torsion_atom_site_label_3
_geom_torsion_atom_site_label_4
_geom_torsion
_geom_torsion_site_symmetry_1
_geom_torsion_site_symmetry_2
_geom_torsion_site_symmetry_3
_geom_torsion_site_symmetry_4
_geom_torsion_publ_flag
C5 C1 C2 C3 -0.5(3) . . . . ?
C6 C1 C2 C3 175.9(2) . . . . ?
Cr1 C1 C2 C3 -62.19(16) . . . . ?
C5 C1 C2 C7 -177.2(2) . . . . ?
C6 C1 C2 C7 -0.9(4) . . . . ?
Cr1 C1 C2 C7 121.1(3) . . . . ?
C5 C1 C2 Cr1 61.73(16) . . . . ?
C6 C1 C2 Cr1 -122.0(3) . . . . ?
C1 C2 C3 C4 0.5(3) . . . . ?
C7 C2 C3 C4 177.2(2) . . . . ?
Cr1 C2 C3 C4 -61.93(17) . . . . ?
C1 C2 C3 C8 -176.9(2) . . . . ?
C7 C2 C3 C8 -0.2(4) . . . . ?
Cr1 C2 C3 C8 120.6(3) . . . . ?
C1 C2 C3 Cr1 62.43(16) . . . . ?
C7 C2 C3 Cr1 -120.9(3) . . . . ?
C2 C3 C4 C5 -0.4(3) . . . . ?
C8 C3 C4 C5 177.1(2) . . . . ?
Cr1 C3 C4 C5 -62.18(17) . . . . ?
C2 C3 C4 C9 -176.3(3) . . . . ?
C8 C3 C4 C9 1.1(4) . . . . ?
Cr1 C3 C4 C9 121.8(3) . . . . ?
C2 C3 C4 Cr1 61.82(16) . . . . ?
C8 C3 C4 Cr1 -120.7(3) . . . . ?
C3 C4 C5 C1 0.1(3) . . . . ?
C9 C4 C5 C1 176.1(3) . . . . ?
Cr1 C4 C5 C1 -62.05(16) . . . . ?
C3 C4 C5 C10 -175.6(2) . . . . ?
C9 C4 C5 C10 0.5(4) . . . . ?
Cr1 C4 C5 C10 122.3(2) . . . . ?
C3 C4 C5 Cr1 62.12(17) . . . . ?
C9 C4 C5 Cr1 -121.8(3) . . . . ?
C2 C1 C5 C4 0.2(3) . . . . ?
C6 C1 C5 C4 -176.1(2) . . . . ?
Cr1 C1 C5 C4 61.83(16) . . . . ?
C2 C1 C5 C10 175.9(2) . . . . ?
C6 C1 C5 C10 -0.4(4) . . . . ?
Cr1 C1 C5 C10 -122.5(2) . . . . ?
C2 C1 C5 Cr1 -61.59(16) . . . . ?
C6 C1 C5 Cr1 122.1(3) . . . . ?
C1 C2 Cr1 C4 -80.07(16) . . . . ?
C3 C2 Cr1 C4 37.55(14) . . . . ?
C7 C2 Cr1 C4 159.3(3) . . . . ?
C1 C2 Cr1 C3 -117.6(2) . . . . ?
C7 C2 Cr1 C3 121.7(3) . . . . ?
C1 C2 Cr1 C5 -37.64(14) . . . . ?
C3 C2 Cr1 C5 79.98(15) . . . . ?
C7 C2 Cr1 C5 -158.3(3) . . . . ?
C3 C2 Cr1 C1 117.6(2) . . . . ?
C7 C2 Cr1 C1 -120.6(3) . . . . ?
C1 C2 Cr1 P31 167.7(5) . . . . ?
C3 C2 Cr1 P31 -74.7(5) . . . . ?
C7 C2 Cr1 P31 47.1(6) . . . . ?
C1 C2 Cr1 P11 62.1(7) . . . . ?
C3 C2 Cr1 P11 179.7(6) . . . . ?
C7 C2 Cr1 P11 -58.6(7) . . . . ?
C1 C2 Cr1 P21 113.9(5) . . . . ?
C3 C2 Cr1 P21 -128.4(5) . . . . ?
C7 C2 Cr1 P21 -6.7(6) . . . . ?
C1 C2 Cr1 P2 126.8(3) . . . . ?
C3 C2 Cr1 P2 -115.6(3) . . . . ?
C7 C2 Cr1 P2 6.2(4) . . . . ?
C1 C2 Cr1 P42 -80.9(17) . . . . ?
C3 C2 Cr1 P42 36.8(17) . . . . ?
C7 C2 Cr1 P42 158.5(17) . . . . ?
C1 C2 Cr1 P51 0.1(14) . . . . ?
C3 C2 Cr1 P51 117.7(14) . . . . ?
C7 C2 Cr1 P51 -120.6(14) . . . . ?
C1 C2 Cr1 P4 -122.0(5) . . . . ?
C3 C2 Cr1 P4 -4.3(5) . . . . ?
C7 C2 Cr1 P4 117.4(5) . . . . ?
C5 C4 Cr1 C2 79.70(15) . . . . ?
C3 C4 Cr1 C2 -37.63(15) . . . . ?
C9 C4 Cr1 C2 -160.0(3) . . . . ?
C5 C4 Cr1 C3 117.3(2) . . . . ?
C9 C4 Cr1 C3 -122.4(3) . . . . ?
C3 C4 Cr1 C5 -117.3(2) . . . . ?
C9 C4 Cr1 C5 120.3(3) . . . . ?
C5 C4 Cr1 C1 37.25(14) . . . . ?
C3 C4 Cr1 C1 -80.08(16) . . . . ?
C9 C4 Cr1 C1 157.6(3) . . . . ?
C5 C4 Cr1 P31 -178.8(6) . . . . ?
C3 C4 Cr1 P31 63.9(6) . . . . ?
C9 C4 Cr1 P31 -58.5(7) . . . . ?
C5 C4 Cr1 P11 -24.2(9) . . . . ?
C3 C4 Cr1 P11 -141.5(9) . . . . ?
C9 C4 Cr1 P11 96.2(9) . . . . ?
C5 C4 Cr1 P21 117.9(12) . . . . ?
C3 C4 Cr1 P21 0.6(12) . . . . ?
C9 C4 Cr1 P21 -121.8(12) . . . . ?
C5 C4 Cr1 P2 136.3(4) . . . . ?
C3 C4 Cr1 P2 19.0(5) . . . . ?
C9 C4 Cr1 P2 -103.4(5) . . . . ?
C5 C4 Cr1 P42 -100.5(5) . . . . ?
C3 C4 Cr1 P42 142.1(5) . . . . ?
C9 C4 Cr1 P42 19.8(6) . . . . ?
C5 C4 Cr1 P51 -76.8(5) . . . . ?
C3 C4 Cr1 P51 165.8(5) . . . . ?
C9 C4 Cr1 P51 43.5(6) . . . . ?
C5 C4 Cr1 P4 -116.8(3) . . . . ?
C3 C4 Cr1 P4 125.9(3) . . . . ?
C9 C4 Cr1 P4 3.5(4) . . . . ?
C4 C3 Cr1 C2 117.3(2) . . . . ?
C8 C3 Cr1 C2 -121.6(3) . . . . ?
C2 C3 Cr1 C4 -117.3(2) . . . . ?
C8 C3 Cr1 C4 121.1(4) . . . . ?
C4 C3 Cr1 C5 37.51(15) . . . . ?
C2 C3 Cr1 C5 -79.83(15) . . . . ?
C8 C3 Cr1 C5 158.6(3) . . . . ?
C4 C3 Cr1 C1 79.97(16) . . . . ?
C2 C3 Cr1 C1 -37.37(14) . . . . ?
C8 C3 Cr1 C1 -158.9(3) . . . . ?
C4 C3 Cr1 P31 -127.3(6) . . . . ?
C2 C3 Cr1 P31 115.3(6) . . . . ?
C8 C3 Cr1 P31 -6.3(6) . . . . ?
C4 C3 Cr1 P11 116.7(15) . . . . ?
C2 C3 Cr1 P11 -0.6(15) . . . . ?
C8 C3 Cr1 P11 -122.2(15) . . . . ?
C4 C3 Cr1 P21 -179.8(5) . . . . ?
C2 C3 Cr1 P21 62.9(5) . . . . ?
C8 C3 Cr1 P21 -58.7(6) . . . . ?
C4 C3 Cr1 P2 -169.2(3) . . . . ?
C2 C3 Cr1 P2 73.5(3) . . . . ?
C8 C3 Cr1 P2 -48.1(4) . . . . ?
C4 C3 Cr1 P42 -50.1(5) . . . . ?
C2 C3 Cr1 P42 -167.5(5) . . . . ?
C8 C3 Cr1 P42 71.0(5) . . . . ?
C4 C3 Cr1 P51 -24.8(8) . . . . ?
C2 C3 Cr1 P51 -142.1(8) . . . . ?
C8 C3 Cr1 P51 96.3(8) . . . . ?
C4 C3 Cr1 P4 -64.7(3) . . . . ?
C2 C3 Cr1 P4 177.9(2) . . . . ?
C8 C3 Cr1 P4 56.4(4) . . . . ?
C4 C5 Cr1 C2 -80.29(16) . . . . ?
C1 C5 Cr1 C2 37.65(14) . . . . ?
C10 C5 Cr1 C2 158.9(3) . . . . ?
C1 C5 Cr1 C4 117.9(2) . . . . ?
C10 C5 Cr1 C4 -120.8(3) . . . . ?
C4 C5 Cr1 C3 -37.62(15) . . . . ?
C1 C5 Cr1 C3 80.32(15) . . . . ?
C10 C5 Cr1 C3 -158.5(3) . . . . ?
C4 C5 Cr1 C1 -117.9(2) . . . . ?
C10 C5 Cr1 C1 121.2(3) . . . . ?
C4 C5 Cr1 P31 2.6(13) . . . . ?
C1 C5 Cr1 P31 120.5(13) . . . . ?
C10 C5 Cr1 P31 -118.2(13) . . . . ?
C4 C5 Cr1 P11 166.1(5) . . . . ?
C1 C5 Cr1 P11 -76.0(6) . . . . ?
C10 C5 Cr1 P11 45.2(6) . . . . ?
C4 C5 Cr1 P21 -140.7(7) . . . . ?
C1 C5 Cr1 P21 -22.8(7) . . . . ?
C10 C5 Cr1 P21 98.4(7) . . . . ?
C4 C5 Cr1 P2 -119.0(5) . . . . ?
C1 C5 Cr1 P2 -1.1(5) . . . . ?
C10 C5 Cr1 P2 120.1(5) . . . . ?
C4 C5 Cr1 P42 88.1(5) . . . . ?
C1 C5 Cr1 P42 -154.0(5) . . . . ?
C10 C5 Cr1 P42 -32.8(5) . . . . ?
C4 C5 Cr1 P51 113.2(6) . . . . ?
C1 C5 Cr1 P51 -128.9(6) . . . . ?
C10 C5 Cr1 P51 -7.6(6) . . . . ?
C4 C5 Cr1 P4 72.8(3) . . . . ?
C1 C5 Cr1 P4 -169.3(3) . . . . ?
C10 C5 Cr1 P4 -48.1(4) . . . . ?
C5 C1 Cr1 C2 -117.2(2) . . . . ?
C6 C1 Cr1 C2 121.1(3) . . . . ?
C2 C1 Cr1 C4 79.98(16) . . . . ?
C5 C1 Cr1 C4 -37.20(14) . . . . ?
C6 C1 Cr1 C4 -158.9(3) . . . . ?
C2 C1 Cr1 C3 37.49(15) . . . . ?
C5 C1 Cr1 C3 -79.69(15) . . . . ?
C6 C1 Cr1 C3 158.6(3) . . . . ?
C2 C1 Cr1 C5 117.2(2) . . . . ?
C6 C1 Cr1 C5 -121.7(3) . . . . ?
C2 C1 Cr1 P31 -22.0(8) . . . . ?
C5 C1 Cr1 P31 -139.1(8) . . . . ?
C6 C1 Cr1 P31 99.1(9) . . . . ?
C2 C1 Cr1 P11 -129.1(6) . . . . ?
C5 C1 Cr1 P11 113.7(6) . . . . ?
C6 C1 Cr1 P11 -8.1(6) . . . . ?
C2 C1 Cr1 P21 -75.8(5) . . . . ?
C5 C1 Cr1 P21 167.0(4) . . . . ?
C6 C1 Cr1 P21 45.3(5) . . . . ?
C2 C1 Cr1 P2 -63.3(3) . . . . ?
C5 C1 Cr1 P2 179.5(3) . . . . ?
C6 C1 Cr1 P2 57.7(3) . . . . ?
C2 C1 Cr1 P42 155.6(6) . . . . ?
C5 C1 Cr1 P42 38.4(6) . . . . ?
C6 C1 Cr1 P42 -83.3(6) . . . . ?
C2 C1 Cr1 P51 -180.0(6) . . . . ?
C5 C1 Cr1 P51 62.8(6) . . . . ?
C6 C1 Cr1 P51 -58.9(6) . . . . ?
C2 C1 Cr1 P4 136.5(5) . . . . ?
C5 C1 Cr1 P4 19.3(5) . . . . ?
C6 C1 Cr1 P4 -102.4(5) . . . . ?
C2 Cr1 P11 P51 -155.1(5) . . . . ?
C4 Cr1 P11 P51 -69.7(9) . . . . ?
C3 Cr1 P11 P51 -154.6(10) . . . . ?
C5 Cr1 P11 P51 -85.2(6) . . . . ?
C1 Cr1 P11 P51 -122.0(6) . . . . ?
P31 Cr1 P11 P51 88.2(7) . . . . ?
P21 Cr1 P11 P51 127.7(8) . . . . ?
P2 Cr1 P11 P51 121.7(7) . . . . ?
P42 Cr1 P11 P51 14.6(5) . . . . ?
P4 Cr1 P11 P51 26.6(5) . . . . ?
C2 Cr1 P11 P21 77.2(6) . . . . ?
C4 Cr1 P11 P21 162.6(6) . . . . ?
C3 Cr1 P11 P21 77.7(14) . . . . ?
C5 Cr1 P11 P21 147.1(5) . . . . ?
C1 Cr1 P11 P21 110.3(6) . . . . ?
P31 Cr1 P11 P21 -39.4(7) . . . . ?
P2 Cr1 P11 P21 -5.9(6) . . . . ?
P42 Cr1 P11 P21 -113.1(6) . . . . ?
P51 Cr1 P11 P21 -127.7(8) . . . . ?
P4 Cr1 P11 P21 -101.1(5) . . . . ?
C2 Cr1 P11 Cr2 140.5(3) . . . . ?
C4 Cr1 P11 Cr2 -134.1(5) . . . . ?
C3 Cr1 P11 Cr2 141.0(10) . . . . ?
C5 Cr1 P11 Cr2 -149.6(3) . . . . ?
C1 Cr1 P11 Cr2 173.6(4) . . . . ?
P31 Cr1 P11 Cr2 23.9(6) . . . . ?
P21 Cr1 P11 Cr2 63.3(5) . . . . ?
P2 Cr1 P11 Cr2 57.4(4) . . . . ?
P42 Cr1 P11 Cr2 -49.8(4) . . . . ?
P51 Cr1 P11 Cr2 -64.4(5) . . . . ?
P4 Cr1 P11 Cr2 -37.8(4) . . . . ?
P51 P11 P21 P31 -2.2(12) . . . . ?
Cr1 P11 P21 P31 46.8(7) . . . . ?
Cr2 P11 P21 P31 -48.7(7) . . . . ?
P51 P11 P21 Cr2 46.5(8) . . . . ?
Cr1 P11 P21 Cr2 95.5(4) . . . . ?
P51 P11 P21 Cr1 -49.0(8) . . . . ?
Cr2 P11 P21 Cr1 -95.5(4) . . . . ?
C2 Cr1 P21 P11 -121.1(6) . . . . ?
C4 Cr1 P21 P11 -155.0(10) . . . . ?
C3 Cr1 P21 P11 -154.6(6) . . . . ?
C5 Cr1 P21 P11 -69.6(7) . . . . ?
C1 Cr1 P21 P11 -84.3(6) . . . . ?
P31 Cr1 P21 P11 127.7(8) . . . . ?
P2 Cr1 P21 P11 155(2) . . . . ?
P42 Cr1 P21 P11 63.1(6) . . . . ?
P51 Cr1 P21 P11 38.7(6) . . . . ?
P4 Cr1 P21 P11 79.4(6) . . . . ?
C2 Cr1 P21 P31 111.2(6) . . . . ?
C4 Cr1 P21 P31 77.3(11) . . . . ?
C3 Cr1 P21 P31 77.7(6) . . . . ?
C5 Cr1 P21 P31 162.7(6) . . . . ?
C1 Cr1 P21 P31 148.0(6) . . . . ?
P11 Cr1 P21 P31 -127.7(8) . . . . ?
P2 Cr1 P21 P31 28(2) . . . . ?
P42 Cr1 P21 P31 -64.6(6) . . . . ?
P51 Cr1 P21 P31 -89.0(7) . . . . ?
P4 Cr1 P21 P31 -48.3(6) . . . . ?
C2 Cr1 P21 Cr2 174.5(4) . . . . ?
C4 Cr1 P21 Cr2 140.7(7) . . . . ?
C3 Cr1 P21 Cr2 141.1(2) . . . . ?
C5 Cr1 P21 Cr2 -134.0(3) . . . . ?
C1 Cr1 P21 Cr2 -148.7(3) . . . . ?
P31 Cr1 P21 Cr2 63.4(6) . . . . ?
P11 Cr1 P21 Cr2 -64.3(6) . . . . ?
P2 Cr1 P21 Cr2 91(2) . . . . ?
P42 Cr1 P21 Cr2 -1.2(4) . . . . ?
P51 Cr1 P21 Cr2 -25.6(5) . . . . ?
P4 Cr1 P21 Cr2 15.1(4) . . . . ?
P11 P21 P31 P41 2.7(12) . . . . ?
Cr2 P21 P31 P41 -46.5(8) . . . . ?
Cr1 P21 P31 P41 49.7(8) . . . . ?
P11 P21 P31 Cr1 -47.0(8) . . . . ?
Cr2 P21 P31 Cr1 -96.2(4) . . . . ?
P11 P21 P31 Cr2 49.2(7) . . . . ?
Cr1 P21 P31 Cr2 96.2(4) . . . . ?
C2 Cr1 P31 P41 147.4(6) . . . . ?
C4 Cr1 P31 P41 77.0(7) . . . . ?
C3 Cr1 P31 P41 110.7(7) . . . . ?
C5 Cr1 P31 P41 75.2(13) . . . . ?
C1 Cr1 P31 P41 161.6(7) . . . . ?
P11 Cr1 P31 P41 -89.4(7) . . . . ?
P21 Cr1 P31 P41 -128.6(8) . . . . ?
P2 Cr1 P31 P41 -137.4(9) . . . . ?
P42 Cr1 P31 P41 -16.6(7) . . . . ?
P51 Cr1 P31 P41 -37.2(7) . . . . ?
P4 Cr1 P31 P41 -5.9(7) . . . . ?
C2 Cr1 P31 P21 -84.1(5) . . . . ?
C4 Cr1 P31 P21 -154.4(4) . . . . ?
C3 Cr1 P31 P21 -120.7(5) . . . . ?
C5 Cr1 P31 P21 -156.3(9) . . . . ?
C1 Cr1 P31 P21 -69.8(8) . . . . ?
P11 Cr1 P31 P21 39.1(6) . . . . ?
P2 Cr1 P31 P21 -8.8(5) . . . . ?
P42 Cr1 P31 P21 111.9(5) . . . . ?
P51 Cr1 P31 P21 91.3(6) . . . . ?
P4 Cr1 P31 P21 122.7(6) . . . . ?
C2 Cr1 P31 Cr2 -147.3(3) . . . . ?
C4 Cr1 P31 Cr2 142.4(3) . . . . ?
C3 Cr1 P31 Cr2 176.1(4) . . . . ?
C5 Cr1 P31 Cr2 140.5(8) . . . . ?
C1 Cr1 P31 Cr2 -133.0(5) . . . . ?
P11 Cr1 P31 Cr2 -24.0(6) . . . . ?
P21 Cr1 P31 Cr2 -63.2(5) . . . . ?
P2 Cr1 P31 Cr2 -72.0(5) . . . . ?
P42 Cr1 P31 Cr2 48.7(5) . . . . ?
P51 Cr1 P31 Cr2 28.1(6) . . . . ?
P4 Cr1 P31 Cr2 59.5(4) . . . . ?
P21 P31 P41 P51 -2.1(12) . . . . ?
Cr1 P31 P41 P51 46.4(8) . . . . ?
Cr2 P31 P41 P51 -47.7(8) . . . . ?
P21 P31 P41 Cr2 45.6(7) . . . . ?
Cr1 P31 P41 Cr2 94.1(4) . . . . ?
P21 P31 P41 Cr1 -48.5(7) . . . . ?
Cr2 P31 P41 Cr1 -94.1(4) . . . . ?
C2 Cr1 P41 P31 -67.2(8) . . . . ?
C4 Cr1 P41 P31 -120.2(6) . . . . ?
C3 Cr1 P41 P31 -83.1(6) . . . . ?
C5 Cr1 P41 P31 -153.3(5) . . . . ?
C1 Cr1 P41 P31 -153.7(10) . . . . ?
P11 Cr1 P41 P31 91.8(7) . . . . ?
P21 Cr1 P41 P31 38.9(6) . . . . ?
P2 Cr1 P41 P31 27.2(6) . . . . ?
P42 Cr1 P41 P31 144.6(13) . . . . ?
P51 Cr1 P41 P31 129.8(8) . . . . ?
P4 Cr1 P41 P31 155(3) . . . . ?
C2 Cr1 P41 P51 163.0(6) . . . . ?
C4 Cr1 P41 P51 110.0(6) . . . . ?
C3 Cr1 P41 P51 147.1(6) . . . . ?
C5 Cr1 P41 P51 76.9(6) . . . . ?
C1 Cr1 P41 P51 76.5(13) . . . . ?
P31 Cr1 P41 P51 -129.8(8) . . . . ?
P11 Cr1 P41 P51 -38.0(7) . . . . ?
P21 Cr1 P41 P51 -90.9(6) . . . . ?
P2 Cr1 P41 P51 -102.6(6) . . . . ?
P42 Cr1 P41 P51 14.8(9) . . . . ?
P4 Cr1 P41 P51 26(2) . . . . ?
C2 Cr1 P41 Cr2 -132.3(4) . . . . ?
C4 Cr1 P41 Cr2 174.7(4) . . . . ?
C3 Cr1 P41 Cr2 -148.2(3) . . . . ?
C5 Cr1 P41 Cr2 141.6(2) . . . . ?
C1 Cr1 P41 Cr2 141.2(9) . . . . ?
P31 Cr1 P41 Cr2 -65.1(5) . . . . ?
P11 Cr1 P41 Cr2 26.7(5) . . . . ?
P21 Cr1 P41 Cr2 -26.2(4) . . . . ?
P2 Cr1 P41 Cr2 -37.9(3) . . . . ?
P42 Cr1 P41 Cr2 79.5(10) . . . . ?
P51 Cr1 P41 Cr2 64.7(6) . . . . ?
P4 Cr1 P41 Cr2 90(3) . . . . ?
P21 P11 P51 P41 1.0(13) . . . . ?
Cr1 P11 P51 P41 -47.6(8) . . . . ?
Cr2 P11 P51 P41 47.1(8) . . . . ?
P21 P11 P51 Cr2 -46.0(7) . . . . ?
Cr1 P11 P51 Cr2 -94.7(5) . . . . ?
P21 P11 P51 Cr1 48.6(8) . . . . ?
Cr2 P11 P51 Cr1 94.7(5) . . . . ?
P31 P41 P51 P11 0.6(13) . . . . ?
Cr2 P41 P51 P11 -47.3(8) . . . . ?
Cr1 P41 P51 P11 46.8(8) . . . . ?
P31 P41 P51 Cr2 47.9(7) . . . . ?
Cr1 P41 P51 Cr2 94.1(4) . . . . ?
P31 P41 P51 Cr1 -46.2(8) . . . . ?
Cr2 P41 P51 Cr1 -94.1(4) . . . . ?
C2 Cr1 P51 P11 76.1(13) . . . . ?
C4 Cr1 P51 P11 146.5(6) . . . . ?
C3 Cr1 P51 P11 162.5(7) . . . . ?
C5 Cr1 P51 P11 109.5(7) . . . . ?
C1 Cr1 P51 P11 76.1(7) . . . . ?
P31 Cr1 P51 P11 -92.5(7) . . . . ?
P21 Cr1 P51 P11 -39.2(7) . . . . ?
P2 Cr1 P51 P11 -50.7(7) . . . . ?
P42 Cr1 P51 P11 -145.4(12) . . . . ?
P4 Cr1 P51 P11 -137.0(9) . . . . ?
C2 Cr1 P51 P41 -155.1(10) . . . . ?
C4 Cr1 P51 P41 -84.7(5) . . . . ?
C3 Cr1 P51 P41 -68.7(8) . . . . ?
C5 Cr1 P51 P41 -121.7(5) . . . . ?
C1 Cr1 P51 P41 -155.1(4) . . . . ?
P31 Cr1 P51 P41 36.3(6) . . . . ?
P11 Cr1 P51 P41 128.8(8) . . . . ?
P21 Cr1 P51 P41 89.7(6) . . . . ?
P2 Cr1 P51 P41 78.1(6) . . . . ?
P42 Cr1 P51 P41 -16.6(9) . . . . ?
P4 Cr1 P51 P41 -8.2(6) . . . . ?
C2 Cr1 P51 Cr2 140.6(9) . . . . ?
C4 Cr1 P51 Cr2 -149.0(3) . . . . ?
C3 Cr1 P51 Cr2 -133.0(4) . . . . ?
C5 Cr1 P51 Cr2 174.1(4) . . . . ?
C1 Cr1 P51 Cr2 140.7(3) . . . . ?
P31 Cr1 P51 Cr2 -28.0(6) . . . . ?
P11 Cr1 P51 Cr2 64.6(7) . . . . ?
P21 Cr1 P51 Cr2 25.4(5) . . . . ?
P2 Cr1 P51 Cr2 13.8(5) . . . . ?
P42 Cr1 P51 Cr2 -80.8(9) . . . . ?
P4 Cr1 P51 Cr2 -72.5(5) . . . . ?
C2 Cr1 P1 P5 -148.5(3) . . . . ?
C4 Cr1 P1 P5 -76.5(6) . . . . ?
C3 Cr1 P1 P5 -161.2(3) . . . . ?
C5 Cr1 P1 P5 -78.9(3) . . . . ?
C1 Cr1 P1 P5 -112.4(3) . . . . ?
P31 Cr1 P1 P5 99.4(6) . . . . ?
P11 Cr1 P1 P5 -17(3) . . . . ?
P21 Cr1 P1 P5 133.6(7) . . . . ?
P2 Cr1 P1 P5 129.0(4) . . . . ?
P42 Cr1 P1 P5 24.3(3) . . . . ?
P51 Cr1 P1 P5 7.8(5) . . . . ?
P4 Cr1 P1 P5 37.8(3) . . . . ?
C2 Cr1 P1 P2 82.4(3) . . . . ?
C4 Cr1 P1 P2 154.5(5) . . . . ?
C3 Cr1 P1 P2 69.7(5) . . . . ?
C5 Cr1 P1 P2 152.1(3) . . . . ?
C1 Cr1 P1 P2 118.6(3) . . . . ?
P31 Cr1 P1 P2 -29.6(6) . . . . ?
P11 Cr1 P1 P2 -146(3) . . . . ?
P21 Cr1 P1 P2 4.6(7) . . . . ?
P42 Cr1 P1 P2 -104.8(4) . . . . ?
P51 Cr1 P1 P2 -121.3(5) . . . . ?
P4 Cr1 P1 P2 -91.2(3) . . . . ?
C2 Cr1 P1 Cr2 147.00(16) . . . . ?
C4 Cr1 P1 Cr2 -140.9(4) . . . . ?
C3 Cr1 P1 Cr2 134.3(3) . . . . ?
C5 Cr1 P1 Cr2 -143.32(16) . . . . ?
C1 Cr1 P1 Cr2 -176.8(2) . . . . ?
P31 Cr1 P1 Cr2 35.0(5) . . . . ?
P11 Cr1 P1 Cr2 -81(3) . . . . ?
P21 Cr1 P1 Cr2 69.2(6) . . . . ?
P2 Cr1 P1 Cr2 64.6(3) . . . . ?
P42 Cr1 P1 Cr2 -40.2(3) . . . . ?
P51 Cr1 P1 Cr2 -56.7(4) . . . . ?
P4 Cr1 P1 Cr2 -26.6(2) . . . . ?
P5 P1 P2 P3 0.7(7) . . . . ?
Cr1 P1 P2 P3 47.4(4) . . . . ?
Cr2 P1 P2 P3 -46.4(4) . . . . ?
P5 P1 P2 Cr1 -46.7(4) . . . . ?
Cr2 P1 P2 Cr1 -93.9(2) . . . . ?
P5 P1 P2 Cr2 47.1(4) . . . . ?
Cr1 P1 P2 Cr2 93.9(2) . . . . ?
C2 Cr1 P2 P3 119.2(4) . . . . ?
C4 Cr1 P2 P3 70.6(5) . . . . ?
C3 Cr1 P2 P3 82.9(4) . . . . ?
C5 Cr1 P2 P3 153.3(4) . . . . ?
C1 Cr1 P2 P3 152.5(4) . . . . ?
P31 Cr1 P2 P3 3.8(9) . . . . ?
P11 Cr1 P2 P3 -121.1(6) . . . . ?
P21 Cr1 P2 P3 -143(2) . . . . ?
P42 Cr1 P2 P3 -53.1(5) . . . . ?
P51 Cr1 P2 P3 -78.5(5) . . . . ?
P4 Cr1 P2 P3 -37.6(4) . . . . ?
C2 Cr1 P2 P1 -111.8(3) . . . . ?
C4 Cr1 P2 P1 -160.3(3) . . . . ?
C3 Cr1 P2 P1 -148.0(3) . . . . ?
C5 Cr1 P2 P1 -77.6(4) . . . . ?
C1 Cr1 P2 P1 -78.4(3) . . . . ?
P31 Cr1 P2 P1 132.8(7) . . . . ?
P11 Cr1 P2 P1 8.0(6) . . . . ?
P21 Cr1 P2 P1 -13.7(19) . . . . ?
P42 Cr1 P2 P1 75.9(4) . . . . ?
P51 Cr1 P2 P1 50.5(5) . . . . ?
P4 Cr1 P2 P1 91.4(3) . . . . ?
C2 Cr1 P2 Cr2 -175.93(19) . . . . ?
C4 Cr1 P2 Cr2 135.5(2) . . . . ?
C3 Cr1 P2 Cr2 147.81(15) . . . . ?
C5 Cr1 P2 Cr2 -141.8(3) . . . . ?
C1 Cr1 P2 Cr2 -142.56(15) . . . . ?
P31 Cr1 P2 Cr2 68.7(7) . . . . ?
P11 Cr1 P2 Cr2 -56.2(5) . . . . ?
P21 Cr1 P2 Cr2 -78(2) . . . . ?
P42 Cr1 P2 Cr2 11.8(4) . . . . ?
P51 Cr1 P2 Cr2 -13.6(4) . . . . ?
P4 Cr1 P2 Cr2 27.2(2) . . . . ?
P1 P2 P3 P4 -1.2(7) . . . . ?
Cr1 P2 P3 P4 45.8(4) . . . . ?
Cr2 P2 P3 P4 -47.4(4) . . . . ?
P1 P2 P3 Cr1 -47.0(4) . . . . ?
Cr2 P2 P3 Cr1 -93.2(2) . . . . ?
P1 P2 P3 Cr2 46.1(4) . . . . ?
Cr1 P2 P3 Cr2 93.2(2) . . . . ?
C2 Cr1 P3 P2 -77.1(3) . . . . ?
C4 Cr1 P3 P2 -146.9(3) . . . . ?
C3 Cr1 P3 P2 -110.8(3) . . . . ?
C5 Cr1 P3 P2 -158.8(3) . . . . ?
C1 Cr1 P3 P2 -74.6(6) . . . . ?
P31 Cr1 P3 P2 -14(3) . . . . ?
P11 Cr1 P3 P2 51.2(5) . . . . ?
P21 Cr1 P3 P2 8.7(4) . . . . ?
P42 Cr1 P3 P2 120.6(4) . . . . ?
P51 Cr1 P3 P2 102.2(5) . . . . ?
P4 Cr1 P3 P2 130.1(5) . . . . ?
C2 Cr1 P3 P4 152.8(3) . . . . ?
C4 Cr1 P3 P4 83.0(4) . . . . ?
C3 Cr1 P3 P4 119.1(3) . . . . ?
C5 Cr1 P3 P4 71.1(6) . . . . ?
C1 Cr1 P3 P4 155.3(5) . . . . ?
P31 Cr1 P3 P4 -144(3) . . . . ?
P11 Cr1 P3 P4 -78.9(5) . . . . ?
P21 Cr1 P3 P4 -121.4(5) . . . . ?
P2 Cr1 P3 P4 -130.1(5) . . . . ?
P42 Cr1 P3 P4 -9.5(4) . . . . ?
P51 Cr1 P3 P4 -27.9(5) . . . . ?
C2 Cr1 P3 Cr2 -142.14(19) . . . . ?
C4 Cr1 P3 Cr2 148.02(18) . . . . ?
C3 Cr1 P3 Cr2 -175.9(2) . . . . ?
C5 Cr1 P3 Cr2 136.2(3) . . . . ?
C1 Cr1 P3 Cr2 -139.6(4) . . . . ?
P31 Cr1 P3 Cr2 -79(3) . . . . ?
P11 Cr1 P3 Cr2 -13.8(5) . . . . ?
P21 Cr1 P3 Cr2 -56.4(3) . . . . ?
P2 Cr1 P3 Cr2 -65.0(3) . . . . ?
P42 Cr1 P3 Cr2 55.6(3) . . . . ?
P51 Cr1 P3 Cr2 37.2(5) . . . . ?
P4 Cr1 P3 Cr2 65.0(4) . . . . ?
P2 P3 P4 P5 1.3(7) . . . . ?
Cr1 P3 P4 P5 47.0(4) . . . . ?
Cr2 P3 P4 P5 -46.1(4) . . . . ?
P2 P3 P4 Cr1 -45.7(4) . . . . ?
Cr2 P3 P4 Cr1 -93.1(2) . . . . ?
P2 P3 P4 Cr2 47.4(4) . . . . ?
Cr1 P3 P4 Cr2 93.1(2) . . . . ?
C2 Cr1 P4 P5 156.4(4) . . . . ?
C4 Cr1 P4 P5 119.5(3) . . . . ?
C3 Cr1 P4 P5 153.4(3) . . . . ?
C5 Cr1 P4 P5 83.5(3) . . . . ?
C1 Cr1 P4 P5 70.9(5) . . . . ?
P31 Cr1 P4 P5 -121.8(6) . . . . ?
P11 Cr1 P4 P5 -27.2(5) . . . . ?
P21 Cr1 P4 P5 -79.1(4) . . . . ?
P2 Cr1 P4 P5 -91.5(3) . . . . ?
P42 Cr1 P4 P5 18.3(9) . . . . ?
P51 Cr1 P4 P5 5.6(8) . . . . ?
C2 Cr1 P4 P3 -74.5(5) . . . . ?
C4 Cr1 P4 P3 -111.4(3) . . . . ?
C3 Cr1 P4 P3 -77.5(3) . . . . ?
C5 Cr1 P4 P3 -147.4(3) . . . . ?
C1 Cr1 P4 P3 -160.0(3) . . . . ?
P31 Cr1 P4 P3 7.3(6) . . . . ?
P11 Cr1 P4 P3 102.0(6) . . . . ?
P21 Cr1 P4 P3 50.1(5) . . . . ?
P2 Cr1 P4 P3 37.6(3) . . . . ?
P42 Cr1 P4 P3 147.4(11) . . . . ?
P51 Cr1 P4 P3 134.7(7) . . . . ?
C2 Cr1 P4 Cr2 -139.3(3) . . . . ?
C4 Cr1 P4 Cr2 -176.22(18) . . . . ?
C3 Cr1 P4 Cr2 -142.31(15) . . . . ?
C5 Cr1 P4 Cr2 147.78(14) . . . . ?
C1 Cr1 P4 Cr2 135.2(3) . . . . ?
P31 Cr1 P4 Cr2 -57.5(4) . . . . ?
P11 Cr1 P4 Cr2 37.2(5) . . . . ?
P21 Cr1 P4 Cr2 -14.7(4) . . . . ?
P2 Cr1 P4 Cr2 -27.23(19) . . . . ?
P42 Cr1 P4 Cr2 82.6(10) . . . . ?
P51 Cr1 P4 Cr2 69.9(6) . . . . ?
P3 P4 P5 P1 -0.9(7) . . . . ?
Cr1 P4 P5 P1 46.3(4) . . . . ?
Cr2 P4 P5 P1 -47.2(4) . . . . ?
P3 P4 P5 Cr2 46.3(4) . . . . ?
Cr1 P4 P5 Cr2 93.48(19) . . . . ?
P3 P4 P5 Cr1 -47.2(4) . . . . ?
Cr2 P4 P5 Cr1 -93.48(19) . . . . ?
P2 P1 P5 P4 0.1(7) . . . . ?
Cr1 P1 P5 P4 -46.3(4) . . . . ?
Cr2 P1 P5 P4 47.3(4) . . . . ?
P2 P1 P5 Cr2 -47.2(4) . . . . ?
Cr1 P1 P5 Cr2 -93.6(2) . . . . ?
P2 P1 P5 Cr1 46.4(4) . . . . ?
Cr2 P1 P5 Cr1 93.6(2) . . . . ?
C2 Cr1 P5 P4 -161.0(3) . . . . ?
C4 Cr1 P5 P4 -77.6(3) . . . . ?
C3 Cr1 P5 P4 -74.3(5) . . . . ?
C5 Cr1 P5 P4 -111.6(3) . . . . ?
C1 Cr1 P5 P4 -148.0(2) . . . . ?
P31 Cr1 P5 P4 48.8(5) . . . . ?
P11 Cr1 P5 P4 135.7(8) . . . . ?
P21 Cr1 P5 P4 101.3(5) . . . . ?
P2 Cr1 P5 P4 91.1(3) . . . . ?
P42 Cr1 P5 P4 -8.3(3) . . . . ?
P51 Cr1 P5 P4 -17(2) . . . . ?
C2 Cr1 P5 P1 69.1(5) . . . . ?
C4 Cr1 P5 P1 152.5(3) . . . . ?
C3 Cr1 P5 P1 155.8(5) . . . . ?
C5 Cr1 P5 P1 118.5(3) . . . . ?
C1 Cr1 P5 P1 82.1(4) . . . . ?
P31 Cr1 P5 P1 -81.1(6) . . . . ?
P11 Cr1 P5 P1 5.8(10) . . . . ?
P21 Cr1 P5 P1 -28.6(5) . . . . ?
P2 Cr1 P5 P1 -38.8(4) . . . . ?
P42 Cr1 P5 P1 -138.2(5) . . . . ?
P51 Cr1 P5 P1 -147(2) . . . . ?
P4 Cr1 P5 P1 -129.9(4) . . . . ?
C2 Cr1 P5 Cr2 133.8(3) . . . . ?
C4 Cr1 P5 Cr2 -142.77(15) . . . . ?
C3 Cr1 P5 Cr2 -139.5(4) . . . . ?
C5 Cr1 P5 Cr2 -176.71(19) . . . . ?
C1 Cr1 P5 Cr2 146.91(15) . . . . ?
P31 Cr1 P5 Cr2 -16.3(5) . . . . ?
P11 Cr1 P5 Cr2 70.6(7) . . . . ?
P21 Cr1 P5 Cr2 36.1(4) . . . . ?
P2 Cr1 P5 Cr2 26.0(2) . . . . ?
P42 Cr1 P5 Cr2 -73.4(4) . . . . ?
P51 Cr1 P5 Cr2 -82(2) . . . . ?
P4 Cr1 P5 Cr2 -65.1(2) . . . . ?
C2 Cr1 P12 P52 -138.8(4) . . . . ?
C4 Cr1 P12 P52 -102.9(13) . . . . ?
C3 Cr1 P12 P52 -161.7(3) . . . . ?
C5 Cr1 P12 P52 -73.0(4) . . . . ?
C1 Cr1 P12 P52 -100.5(4) . . . . ?
P31 Cr1 P12 P52 111.7(6) . . . . ?
P11 Cr1 P12 P52 -10.9(11) . . . . ?
P21 Cr1 P12 P52 140.0(10) . . . . ?
P2 Cr1 P12 P52 137.4(5) . . . . ?
P42 Cr1 P12 P52 38.3(4) . . . . ?
P51 Cr1 P12 P52 18.5(6) . . . . ?
P4 Cr1 P12 P52 53.8(4) . . . . ?
C2 Cr1 P12 P22 93.4(4) . . . . ?
C4 Cr1 P12 P22 129.3(12) . . . . ?
C3 Cr1 P12 P22 70.5(4) . . . . ?
C5 Cr1 P12 P22 159.2(3) . . . . ?
C1 Cr1 P12 P22 131.7(4) . . . . ?
P31 Cr1 P12 P22 -16.1(6) . . . . ?
P11 Cr1 P12 P22 -138.7(13) . . . . ?
P21 Cr1 P12 P22 12.1(9) . . . . ?
P2 Cr1 P12 P22 9.5(4) . . . . ?
P42 Cr1 P12 P22 -89.5(4) . . . . ?
P51 Cr1 P12 P22 -109.3(5) . . . . ?
P4 Cr1 P12 P22 -74.0(4) . . . . ?
C2 Cr1 P12 Cr2 156.9(3) . . . . ?
C4 Cr1 P12 Cr2 -167.2(12) . . . . ?
C3 Cr1 P12 Cr2 133.91(19) . . . . ?
C5 Cr1 P12 Cr2 -137.32(19) . . . . ?
C1 Cr1 P12 Cr2 -164.8(3) . . . . ?
P31 Cr1 P12 Cr2 47.4(5) . . . . ?
P11 Cr1 P12 Cr2 -75.2(12) . . . . ?
P21 Cr1 P12 Cr2 75.6(9) . . . . ?
P2 Cr1 P12 Cr2 73.0(4) . . . . ?
P42 Cr1 P12 Cr2 -26.1(3) . . . . ?
P51 Cr1 P12 Cr2 -45.8(4) . . . . ?
P4 Cr1 P12 Cr2 -10.6(4) . . . . ?
P52 P12 P22 P32 -0.6(7) . . . . ?
Cr1 P12 P22 P32 46.9(4) . . . . ?
Cr2 P12 P22 P32 -47.0(4) . . . . ?
P52 P12 P22 Cr2 46.4(4) . . . . ?
Cr1 P12 P22 Cr2 93.9(2) . . . . ?
P52 P12 P22 Cr1 -47.5(4) . . . . ?
Cr2 P12 P22 Cr1 -93.9(2) . . . . ?
C2 Cr1 P22 P32 130.8(4) . . . . ?
C4 Cr1 P22 P32 68.8(4) . . . . ?
C3 Cr1 P22 P32 92.3(4) . . . . ?
C5 Cr1 P22 P32 126.6(13) . . . . ?
C1 Cr1 P22 P32 158.6(3) . . . . ?
P31 Cr1 P22 P32 11.5(10) . . . . ?
P11 Cr1 P22 P32 -110.8(5) . . . . ?
P21 Cr1 P22 P32 -140.8(9) . . . . ?
P2 Cr1 P22 P32 -150.6(10) . . . . ?
P42 Cr1 P22 P32 -37.6(4) . . . . ?
P51 Cr1 P22 P32 -62.2(5) . . . . ?
P4 Cr1 P22 P32 -24.0(4) . . . . ?
C2 Cr1 P22 P12 -98.9(4) . . . . ?
C4 Cr1 P22 P12 -160.9(3) . . . . ?
C3 Cr1 P22 P12 -137.4(4) . . . . ?
C5 Cr1 P22 P12 -103.1(13) . . . . ?
C1 Cr1 P22 P12 -71.1(4) . . . . ?
P31 Cr1 P22 P12 141.8(11) . . . . ?
P11 Cr1 P22 P12 19.5(6) . . . . ?
P21 Cr1 P22 P12 -10.5(7) . . . . ?
P2 Cr1 P22 P12 -20.3(7) . . . . ?
P42 Cr1 P22 P12 92.7(4) . . . . ?
P51 Cr1 P22 P12 68.1(5) . . . . ?
P4 Cr1 P22 P12 106.2(4) . . . . ?
C2 Cr1 P22 Cr2 -163.6(4) . . . . ?
C4 Cr1 P22 Cr2 134.35(18) . . . . ?
C3 Cr1 P22 Cr2 157.8(3) . . . . ?
C5 Cr1 P22 Cr2 -167.8(12) . . . . ?
C1 Cr1 P22 Cr2 -135.9(2) . . . . ?
P31 Cr1 P22 Cr2 77.1(10) . . . . ?
P11 Cr1 P22 Cr2 -45.2(5) . . . . ?
P21 Cr1 P22 Cr2 -75.2(7) . . . . ?
P2 Cr1 P22 Cr2 -85.0(8) . . . . ?
P42 Cr1 P22 Cr2 28.0(3) . . . . ?
P51 Cr1 P22 Cr2 3.4(5) . . . . ?
P4 Cr1 P22 Cr2 41.5(4) . . . . ?
P12 P22 P32 P42 -0.3(7) . . . . ?
Cr2 P22 P32 P42 -47.0(4) . . . . ?
Cr1 P22 P32 P42 45.7(4) . . . . ?
P12 P22 P32 Cr2 46.7(4) . . . . ?
Cr1 P22 P32 Cr2 92.7(2) . . . . ?
P12 P22 P32 Cr1 -46.0(4) . . . . ?
Cr2 P22 P32 Cr1 -92.7(2) . . . . ?
C2 Cr1 P32 P22 -70.8(4) . . . . ?
C4 Cr1 P32 P22 -137.7(4) . . . . ?
C3 Cr1 P32 P22 -99.3(4) . . . . ?
C5 Cr1 P32 P22 -160.3(3) . . . . ?
C1 Cr1 P32 P22 -97.6(12) . . . . ?
P31 Cr1 P32 P22 -11.2(10) . . . . ?
P11 Cr1 P32 P22 67.1(5) . . . . ?
P21 Cr1 P32 P22 18.7(5) . . . . ?
P2 Cr1 P32 P22 9.1(3) . . . . ?
P42 Cr1 P32 P22 130.2(5) . . . . ?
P51 Cr1 P32 P22 114.0(5) . . . . ?
P4 Cr1 P32 P22 138.8(6) . . . . ?
C2 Cr1 P32 P42 159.1(3) . . . . ?
C4 Cr1 P32 P42 92.1(4) . . . . ?
C3 Cr1 P32 P42 130.5(5) . . . . ?
C5 Cr1 P32 P42 69.5(4) . . . . ?
C1 Cr1 P32 P42 132.3(12) . . . . ?
P31 Cr1 P32 P42 -141.4(11) . . . . ?
P11 Cr1 P32 P42 -63.0(5) . . . . ?
P21 Cr1 P32 P42 -111.5(4) . . . . ?
P2 Cr1 P32 P42 -121.1(4) . . . . ?
P51 Cr1 P32 P42 -16.2(5) . . . . ?
P4 Cr1 P32 P42 8.6(4) . . . . ?
C2 Cr1 P32 Cr2 -135.9(2) . . . . ?
C4 Cr1 P32 Cr2 157.1(3) . . . . ?
C3 Cr1 P32 Cr2 -164.5(3) . . . . ?
C5 Cr1 P32 Cr2 134.59(19) . . . . ?
C1 Cr1 P32 Cr2 -162.7(11) . . . . ?
P31 Cr1 P32 Cr2 -76.3(10) . . . . ?
P11 Cr1 P32 Cr2 2.0(5) . . . . ?
P21 Cr1 P32 Cr2 -46.4(3) . . . . ?
P2 Cr1 P32 Cr2 -56.1(2) . . . . ?
P42 Cr1 P32 Cr2 65.0(4) . . . . ?
P51 Cr1 P32 Cr2 48.8(5) . . . . ?
P4 Cr1 P32 Cr2 73.7(4) . . . . ?
P22 P32 P42 P52 1.0(7) . . . . ?
Cr2 P32 P42 P52 -45.9(4) . . . . ?
Cr1 P32 P42 P52 47.4(4) . . . . ?
P22 P32 P42 Cr1 -46.4(4) . . . . ?
Cr2 P32 P42 Cr1 -93.4(3) . . . . ?
P22 P32 P42 Cr2 47.0(4) . . . . ?
Cr1 P32 P42 Cr2 93.4(3) . . . . ?
C2 Cr1 P42 P32 -99.8(13) . . . . ?
C4 Cr1 P42 P32 -100.5(4) . . . . ?
C3 Cr1 P42 P32 -72.0(4) . . . . ?
C5 Cr1 P42 P32 -138.8(4) . . . . ?
C1 Cr1 P42 P32 -161.9(3) . . . . ?
P31 Cr1 P42 P32 16.7(6) . . . . ?
P11 Cr1 P42 P32 113.2(6) . . . . ?
P21 Cr1 P42 P32 65.4(5) . . . . ?
P2 Cr1 P42 P32 52.4(4) . . . . ?
P51 Cr1 P42 P32 141.1(11) . . . . ?
P4 Cr1 P42 P32 -19.1(8) . . . . ?
C2 Cr1 P42 P52 131.6(13) . . . . ?
C4 Cr1 P42 P52 130.9(4) . . . . ?
C3 Cr1 P42 P52 159.4(3) . . . . ?
C5 Cr1 P42 P52 92.6(4) . . . . ?
C1 Cr1 P42 P52 69.5(5) . . . . ?
P31 Cr1 P42 P52 -111.8(5) . . . . ?
P11 Cr1 P42 P52 -15.4(6) . . . . ?
P21 Cr1 P42 P52 -63.2(5) . . . . ?
P2 Cr1 P42 P52 -76.2(4) . . . . ?
P51 Cr1 P42 P52 12.5(11) . . . . ?
P4 Cr1 P42 P52 -147.7(11) . . . . ?
C2 Cr1 P42 Cr2 -164.0(12) . . . . ?
C4 Cr1 P42 Cr2 -164.7(3) . . . . ?
C3 Cr1 P42 Cr2 -136.2(2) . . . . ?
C5 Cr1 P42 Cr2 157.0(3) . . . . ?
C1 Cr1 P42 Cr2 133.86(19) . . . . ?
P31 Cr1 P42 Cr2 -47.5(4) . . . . ?
P11 Cr1 P42 Cr2 49.0(5) . . . . ?
P21 Cr1 P42 Cr2 1.2(4) . . . . ?
P2 Cr1 P42 Cr2 -11.8(4) . . . . ?
P51 Cr1 P42 Cr2 76.8(10) . . . . ?
P4 Cr1 P42 Cr2 -83.4(9) . . . . ?
P32 P42 P52 P12 -1.4(7) . . . . ?
Cr1 P42 P52 P12 46.4(4) . . . . ?
Cr2 P42 P52 P12 -47.3(4) . . . . ?
P32 P42 P52 Cr2 45.8(4) . . . . ?
Cr1 P42 P52 Cr2 93.6(2) . . . . ?
P32 P42 P52 Cr1 -47.8(4) . . . . ?
Cr2 P42 P52 Cr1 -93.6(2) . . . . ?
P22 P12 P52 P42 1.2(7) . . . . ?
Cr1 P12 P52 P42 -46.2(4) . . . . ?
Cr2 P12 P52 P42 47.2(4) . . . . ?
P22 P12 P52 Cr2 -46.0(4) . . . . ?
Cr1 P12 P52 Cr2 -93.5(2) . . . . ?
P22 P12 P52 Cr1 47.5(4) . . . . ?
Cr2 P12 P52 Cr1 93.5(2) . . . . ?
C2 Cr1 P52 P42 -162.0(3) . . . . ?
C4 Cr1 P52 P42 -72.1(4) . . . . ?
C3 Cr1 P52 P42 -101.2(14) . . . . ?
C5 Cr1 P52 P42 -100.3(4) . . . . ?
C1 Cr1 P52 P42 -138.8(4) . . . . ?
P31 Cr1 P52 P42 64.7(6) . . . . ?
P11 Cr1 P52 P42 142.4(13) . . . . ?
P21 Cr1 P52 P42 112.9(5) . . . . ?
P2 Cr1 P52 P42 104.7(4) . . . . ?
P51 Cr1 P52 P42 -10.9(9) . . . . ?
P4 Cr1 P52 P42 9.3(3) . . . . ?
C2 Cr1 P52 P12 68.5(5) . . . . ?
C4 Cr1 P52 P12 158.4(3) . . . . ?
C3 Cr1 P52 P12 129.3(13) . . . . ?
C5 Cr1 P52 P12 130.2(4) . . . . ?
C1 Cr1 P52 P12 91.7(4) . . . . ?
P31 Cr1 P52 P12 -64.9(6) . . . . ?
P11 Cr1 P52 P12 12.9(13) . . . . ?
P21 Cr1 P52 P12 -16.6(5) . . . . ?
P2 Cr1 P52 P12 -24.8(4) . . . . ?
P42 Cr1 P52 P12 -129.5(5) . . . . ?
P51 Cr1 P52 P12 -140.4(12) . . . . ?
P4 Cr1 P52 P12 -120.2(4) . . . . ?
C2 Cr1 P52 Cr2 133.3(2) . . . . ?
C4 Cr1 P52 Cr2 -136.8(2) . . . . ?
C3 Cr1 P52 Cr2 -165.9(12) . . . . ?
C5 Cr1 P52 Cr2 -165.0(3) . . . . ?
C1 Cr1 P52 Cr2 156.5(3) . . . . ?
P31 Cr1 P52 Cr2 -0.1(6) . . . . ?
P11 Cr1 P52 Cr2 77.7(12) . . . . ?
P21 Cr1 P52 Cr2 48.2(4) . . . . ?
P2 Cr1 P52 Cr2 40.0(3) . . . . ?
P42 Cr1 P52 Cr2 -64.7(3) . . . . ?
P51 Cr1 P52 Cr2 -75.6(10) . . . . ?
P4 Cr1 P52 Cr2 -55.4(3) . . . . ?
P11 P21 Cr2 C11 92.2(6) . . . . ?
P31 P21 Cr2 C11 -142.0(5) . . . . ?
Cr1 P21 Cr2 C11 155.4(3) . . . . ?
P11 P21 Cr2 C15 69.9(7) . . . . ?
P31 P21 Cr2 C15 -164.3(5) . . . . ?
Cr1 P21 Cr2 C15 133.1(3) . . . . ?
P11 P21 Cr2 C14 134.2(14) . . . . ?
P31 P21 Cr2 C14 -99.9(15) . . . . ?
Cr1 P21 Cr2 C14 -162.5(12) . . . . ?
P11 P21 Cr2 C13 159.1(5) . . . . ?
P31 P21 Cr2 C13 -75.1(6) . . . . ?
Cr1 P21 Cr2 C13 -137.7(2) . . . . ?
P11 P21 Cr2 C12 130.4(6) . . . . ?
P31 P21 Cr2 C12 -103.8(6) . . . . ?
Cr1 P21 Cr2 C12 -166.4(3) . . . . ?
P11 P21 Cr2 P31 -125.8(8) . . . . ?
Cr1 P21 Cr2 P31 -62.6(5) . . . . ?
P11 P21 Cr2 P41 -90.1(7) . . . . ?
P31 P21 Cr2 P41 35.7(6) . . . . ?
Cr1 P21 Cr2 P41 -26.9(5) . . . . ?
P31 P21 Cr2 P11 125.8(8) . . . . ?
Cr1 P21 Cr2 P11 63.2(6) . . . . ?
P11 P21 Cr2 P51 -37.4(6) . . . . ?
P31 P21 Cr2 P51 88.5(6) . . . . ?
Cr1 P21 Cr2 P51 25.9(5) . . . . ?
P11 P21 Cr2 P22 -141.1(12) . . . . ?
P31 P21 Cr2 P22 -15.3(9) . . . . ?
Cr1 P21 Cr2 P22 -77.9(9) . . . . ?
P11 P21 Cr2 P32 -111.0(6) . . . . ?
P31 P21 Cr2 P32 14.9(6) . . . . ?
Cr1 P21 Cr2 P32 -47.7(4) . . . . ?
P41 P31 Cr2 C11 -161.1(6) . . . . ?
P21 P31 Cr2 C11 67.7(6) . . . . ?
Cr1 P31 Cr2 C11 131.9(3) . . . . ?
P41 P31 Cr2 C15 -89.6(18) . . . . ?
P21 P31 Cr2 C15 139.2(16) . . . . ?
Cr1 P31 Cr2 C15 -156.6(14) . . . . ?
P41 P31 Cr2 C14 -70.4(7) . . . . ?
P21 P31 Cr2 C14 158.4(5) . . . . ?
Cr1 P31 Cr2 C14 -137.3(2) . . . . ?
P41 P31 Cr2 C13 -100.5(7) . . . . ?
P21 P31 Cr2 C13 128.4(5) . . . . ?
Cr1 P31 Cr2 C13 -167.4(4) . . . . ?
P41 P31 Cr2 C12 -138.9(6) . . . . ?
P21 P31 Cr2 C12 89.9(5) . . . . ?
Cr1 P31 Cr2 C12 154.2(4) . . . . ?
P41 P31 Cr2 P21 131.1(8) . . . . ?
Cr1 P31 Cr2 P21 64.2(5) . . . . ?
P21 P31 Cr2 P41 -131.1(8) . . . . ?
Cr1 P31 Cr2 P41 -66.9(7) . . . . ?
P41 P31 Cr2 P11 90.8(7) . . . . ?
P21 P31 Cr2 P11 -40.4(6) . . . . ?
Cr1 P31 Cr2 P11 23.8(6) . . . . ?
P41 P31 Cr2 P51 38.5(6) . . . . ?
P21 P31 Cr2 P51 -92.6(6) . . . . ?
Cr1 P31 Cr2 P51 -28.4(6) . . . . ?
P41 P31 Cr2 P22 148.7(11) . . . . ?
P21 P31 Cr2 P22 17.5(9) . . . . ?
Cr1 P31 Cr2 P22 81.7(8) . . . . ?
P41 P31 Cr2 P32 -15.0(9) . . . . ?
P21 P31 Cr2 P32 -146.1(11) . . . . ?
Cr1 P31 Cr2 P32 -81.9(9) . . . . ?
P31 P41 Cr2 C11 135.2(14) . . . . ?
P51 P41 Cr2 C11 -96.4(15) . . . . ?
Cr1 P41 Cr2 C11 -160.9(13) . . . . ?
P31 P41 Cr2 C15 159.5(4) . . . . ?
P51 P41 Cr2 C15 -72.1(7) . . . . ?
Cr1 P41 Cr2 C15 -136.5(3) . . . . ?
P31 P41 Cr2 C14 130.5(5) . . . . ?
P51 P41 Cr2 C14 -101.1(6) . . . . ?
Cr1 P41 Cr2 C14 -165.6(3) . . . . ?
P31 P41 Cr2 C13 92.3(6) . . . . ?
P51 P41 Cr2 C13 -139.3(6) . . . . ?
Cr1 P41 Cr2 C13 156.2(3) . . . . ?
P31 P41 Cr2 C12 69.9(8) . . . . ?
P51 P41 Cr2 C12 -161.7(6) . . . . ?
Cr1 P41 Cr2 C12 133.8(4) . . . . ?
P31 P41 Cr2 P21 -37.4(6) . . . . ?
P51 P41 Cr2 P21 91.1(6) . . . . ?
Cr1 P41 Cr2 P21 26.6(4) . . . . ?
P51 P41 Cr2 P31 128.4(8) . . . . ?
Cr1 P41 Cr2 P31 63.9(5) . . . . ?
P31 P41 Cr2 P11 -90.4(7) . . . . ?
P51 P41 Cr2 P11 38.0(7) . . . . ?
Cr1 P41 Cr2 P11 -26.5(6) . . . . ?
P31 P41 Cr2 P51 -128.4(8) . . . . ?
Cr1 P41 Cr2 P51 -64.5(6) . . . . ?
P31 P41 Cr2 P22 -13.6(5) . . . . ?
P51 P41 Cr2 P22 114.8(6) . . . . ?
Cr1 P41 Cr2 P22 50.3(3) . . . . ?
P31 P41 Cr2 P32 15.4(10) . . . . ?
P51 P41 Cr2 P32 143.9(13) . . . . ?
Cr1 P41 Cr2 P32 79.4(10) . . . . ?
P51 P11 Cr2 C11 129.3(6) . . . . ?
P21 P11 Cr2 C11 -100.8(6) . . . . ?
Cr1 P11 Cr2 C11 -165.3(4) . . . . ?
P51 P11 Cr2 C15 91.0(6) . . . . ?
P21 P11 Cr2 C15 -139.1(6) . . . . ?
Cr1 P11 Cr2 C15 156.4(4) . . . . ?
P51 P11 Cr2 C14 68.5(8) . . . . ?
P21 P11 Cr2 C14 -161.6(5) . . . . ?
Cr1 P11 Cr2 C14 133.8(4) . . . . ?
P51 P11 Cr2 C13 132.7(16) . . . . ?
P21 P11 Cr2 C13 -97(2) . . . . ?
Cr1 P11 Cr2 C13 -161.9(15) . . . . ?
P51 P11 Cr2 C12 158.3(5) . . . . ?
P21 P11 Cr2 C12 -71.8(8) . . . . ?
Cr1 P11 Cr2 C12 -136.3(3) . . . . ?
P51 P11 Cr2 P21 -129.9(9) . . . . ?
Cr1 P11 Cr2 P21 -64.5(7) . . . . ?
P51 P11 Cr2 P31 -89.1(8) . . . . ?
P21 P11 Cr2 P31 40.8(7) . . . . ?
Cr1 P11 Cr2 P31 -23.8(6) . . . . ?
P51 P11 Cr2 P41 -38.3(6) . . . . ?
P21 P11 Cr2 P41 91.6(6) . . . . ?
Cr1 P11 Cr2 P41 27.1(5) . . . . ?
P21 P11 Cr2 P51 129.9(9) . . . . ?
Cr1 P11 Cr2 P51 65.4(5) . . . . ?
P51 P11 Cr2 P22 -111.3(6) . . . . ?
P21 P11 Cr2 P22 18.6(6) . . . . ?
Cr1 P11 Cr2 P22 -45.9(4) . . . . ?
P51 P11 Cr2 P32 -63.3(7) . . . . ?
P21 P11 Cr2 P32 66.6(6) . . . . ?
Cr1 P11 Cr2 P32 2.1(5) . . . . ?
P11 P51 Cr2 C11 -72.8(8) . . . . ?
P41 P51 Cr2 C11 158.4(5) . . . . ?
Cr1 P51 Cr2 C11 -136.3(3) . . . . ?
P11 P51 Cr2 C15 -101.4(8) . . . . ?
P41 P51 Cr2 C15 129.8(6) . . . . ?
Cr1 P51 Cr2 C15 -165.0(4) . . . . ?
P11 P51 Cr2 C14 -139.6(8) . . . . ?
P41 P51 Cr2 C14 91.6(6) . . . . ?
Cr1 P51 Cr2 C14 156.8(4) . . . . ?
P11 P51 Cr2 C13 -161.7(7) . . . . ?
P41 P51 Cr2 C13 69.5(7) . . . . ?
Cr1 P51 Cr2 C13 134.7(3) . . . . ?
P11 P51 Cr2 C12 -96.9(17) . . . . ?
P41 P51 Cr2 C12 134.3(16) . . . . ?
Cr1 P51 Cr2 C12 -160.5(14) . . . . ?
P11 P51 Cr2 P21 37.8(7) . . . . ?
P41 P51 Cr2 P21 -91.0(7) . . . . ?
Cr1 P51 Cr2 P21 -25.8(5) . . . . ?
P11 P51 Cr2 P31 91.4(8) . . . . ?
P41 P51 Cr2 P31 -37.4(7) . . . . ?
Cr1 P51 Cr2 P31 27.9(6) . . . . ?
P11 P51 Cr2 P41 128.8(9) . . . . ?
Cr1 P51 Cr2 P41 65.2(6) . . . . ?
P41 P51 Cr2 P11 -128.8(9) . . . . ?
Cr1 P51 Cr2 P11 -63.6(8) . . . . ?
P11 P51 Cr2 P22 67.0(7) . . . . ?
P41 P51 Cr2 P22 -61.8(6) . . . . ?
Cr1 P51 Cr2 P22 3.5(5) . . . . ?
P11 P51 Cr2 P32 113.4(8) . . . . ?
P41 P51 Cr2 P32 -15.5(6) . . . . ?
Cr1 P51 Cr2 P32 49.8(4) . . . . ?
P32 P22 Cr2 C11 -154.2(3) . . . . ?
P12 P22 Cr2 C11 75.9(4) . . . . ?
Cr1 P22 Cr2 C11 139.9(2) . . . . ?
P32 P22 Cr2 C15 -149.6(8) . . . . ?
P12 P22 Cr2 C15 80.5(8) . . . . ?
Cr1 P22 Cr2 C15 144.5(7) . . . . ?
P32 P22 Cr2 C14 -69.1(5) . . . . ?
P12 P22 Cr2 C14 161.0(4) . . . . ?
Cr1 P22 Cr2 C14 -135.0(2) . . . . ?
P32 P22 Cr2 C13 -85.2(4) . . . . ?
P12 P22 Cr2 C13 144.9(4) . . . . ?
Cr1 P22 Cr2 C13 -151.1(3) . . . . ?
P32 P22 Cr2 C12 -122.2(4) . . . . ?
P12 P22 Cr2 C12 107.9(5) . . . . ?
Cr1 P22 Cr2 C12 171.8(4) . . . . ?
P32 P22 Cr2 P21 141.6(11) . . . . ?
P12 P22 Cr2 P21 11.6(9) . . . . ?
Cr1 P22 Cr2 P21 75.6(9) . . . . ?
P32 P22 Cr2 P31 -9.2(9) . . . . ?
P12 P22 Cr2 P31 -139.1(9) . . . . ?
Cr1 P22 Cr2 P31 -75.2(9) . . . . ?
P32 P22 Cr2 P41 15.6(5) . . . . ?
P12 P22 Cr2 P41 -114.3(5) . . . . ?
Cr1 P22 Cr2 P41 -50.3(4) . . . . ?
P32 P22 Cr2 P11 110.7(5) . . . . ?
P12 P22 Cr2 P11 -19.2(6) . . . . ?
Cr1 P22 Cr2 P11 44.7(4) . . . . ?
P32 P22 Cr2 P51 62.5(5) . . . . ?
P12 P22 Cr2 P51 -67.4(5) . . . . ?
Cr1 P22 Cr2 P51 -3.4(5) . . . . ?
P12 P22 Cr2 P32 -129.9(5) . . . . ?
Cr1 P22 Cr2 P32 -65.9(4) . . . . ?
P22 P32 Cr2 C11 78.3(8) . . . . ?
P42 P32 Cr2 C11 -152.3(7) . . . . ?
Cr1 P32 Cr2 C11 143.7(6) . . . . ?
P22 P32 Cr2 C15 160.5(3) . . . . ?
P42 P32 Cr2 C15 -70.1(5) . . . . ?
Cr1 P32 Cr2 C15 -134.1(3) . . . . ?
P22 P32 Cr2 C14 144.9(4) . . . . ?
P42 P32 Cr2 C14 -85.8(4) . . . . ?
Cr1 P32 Cr2 C14 -149.7(3) . . . . ?
P22 P32 Cr2 C13 108.0(4) . . . . ?
P42 P32 Cr2 C13 -122.6(4) . . . . ?
Cr1 P32 Cr2 C13 173.4(3) . . . . ?
P22 P32 Cr2 C12 75.3(4) . . . . ?
P42 P32 Cr2 C12 -155.3(3) . . . . ?
Cr1 P32 Cr2 C12 140.7(2) . . . . ?
P22 P32 Cr2 P21 -18.5(5) . . . . ?
P42 P32 Cr2 P21 110.9(5) . . . . ?
Cr1 P32 Cr2 P21 46.9(4) . . . . ?
P22 P32 Cr2 P31 9.0(8) . . . . ?
P42 P32 Cr2 P31 138.3(10) . . . . ?
Cr1 P32 Cr2 P31 74.4(9) . . . . ?
P22 P32 Cr2 P41 -143.6(12) . . . . ?
P42 P32 Cr2 P41 -14.3(12) . . . . ?
Cr1 P32 Cr2 P41 -78.2(11) . . . . ?
P22 P32 Cr2 P11 -67.4(5) . . . . ?
P42 P32 Cr2 P11 62.0(5) . . . . ?
Cr1 P32 Cr2 P11 -2.0(5) . . . . ?
P22 P32 Cr2 P51 -114.5(5) . . . . ?
P42 P32 Cr2 P51 14.8(5) . . . . ?
Cr1 P32 Cr2 P51 -49.1(5) . . . . ?
P42 P32 Cr2 P22 129.4(5) . . . . ?
Cr1 P32 Cr2 P22 65.4(3) . . . . ?
C14 Cr2 C11 C15 37.69(13) . . . . ?
C13 Cr2 C11 C15 80.20(14) . . . . ?
C12 Cr2 C11 C15 117.94(19) . . . . ?
P21 Cr2 C11 C15 -155.2(5) . . . . ?
P31 Cr2 C11 C15 154.3(6) . . . . ?
P41 Cr2 C11 C15 32.5(17) . . . . ?
P11 Cr2 C11 C15 -100.9(6) . . . . ?
P51 Cr2 C11 C15 -50.7(7) . . . . ?
P22 Cr2 C11 C15 177.2(5) . . . . ?
P32 Cr2 C11 C15 113.7(10) . . . . ?
C15 Cr2 C11 C12 -117.94(19) . . . . ?
C14 Cr2 C11 C12 -80.25(15) . . . . ?
C13 Cr2 C11 C12 -37.74(14) . . . . ?
P21 Cr2 C11 C12 86.9(5) . . . . ?
P31 Cr2 C11 C12 36.4(7) . . . . ?
P41 Cr2 C11 C12 -85.4(17) . . . . ?
P11 Cr2 C11 C12 141.2(6) . . . . ?
P51 Cr2 C11 C12 -168.6(6) . . . . ?
P22 Cr2 C11 C12 59.3(5) . . . . ?
P32 Cr2 C11 C12 -4.3(11) . . . . ?
C15 Cr2 C11 C16 121.1(3) . . . . ?
C14 Cr2 C11 C16 158.8(3) . . . . ?
C13 Cr2 C11 C16 -158.7(3) . . . . ?
C12 Cr2 C11 C16 -121.0(3) . . . . ?
P21 Cr2 C11 C16 -34.1(5) . . . . ?
P31 Cr2 C11 C16 -84.6(7) . . . . ?
P41 Cr2 C11 C16 153.6(17) . . . . ?
P11 Cr2 C11 C16 20.2(7) . . . . ?
P51 Cr2 C11 C16 70.4(7) . . . . ?
P22 Cr2 C11 C16 -61.7(5) . . . . ?
P32 Cr2 C11 C16 -125.3(11) . . . . ?
C15 C11 C12 C13 -0.2(3) . . . . ?
C16 C11 C12 C13 -177.1(2) . . . . ?
Cr2 C11 C12 C13 62.04(16) . . . . ?
C15 C11 C12 C17 175.8(2) . . . . ?
C16 C11 C12 C17 -1.1(4) . . . . ?
Cr2 C11 C12 C17 -122.0(3) . . . . ?
C15 C11 C12 Cr2 -62.20(16) . . . . ?
C16 C11 C12 Cr2 120.9(2) . . . . ?
C15 Cr2 C12 C11 37.22(13) . . . . ?
C14 Cr2 C12 C11 79.62(14) . . . . ?
C13 Cr2 C12 C11 117.0(2) . . . . ?
P21 Cr2 C12 C11 -101.7(5) . . . . ?
P31 Cr2 C12 C11 -156.5(5) . . . . ?
P41 Cr2 C12 C11 154.0(7) . . . . ?
P11 Cr2 C12 C11 -51.3(8) . . . . ?
P51 Cr2 C12 C11 32.2(19) . . . . ?
P22 Cr2 C12 C11 -131.7(5) . . . . ?
P32 Cr2 C12 C11 178.1(5) . . . . ?
C11 Cr2 C12 C13 -117.0(2) . . . . ?
C15 Cr2 C12 C13 -79.81(14) . . . . ?
C14 Cr2 C12 C13 -37.40(13) . . . . ?
P21 Cr2 C12 C13 141.3(5) . . . . ?
P31 Cr2 C12 C13 86.5(5) . . . . ?
P41 Cr2 C12 C13 36.9(7) . . . . ?
P11 Cr2 C12 C13 -168.3(8) . . . . ?
P51 Cr2 C12 C13 -84.8(19) . . . . ?
P22 Cr2 C12 C13 111.2(5) . . . . ?
P32 Cr2 C12 C13 61.1(5) . . . . ?
C11 Cr2 C12 C17 121.9(3) . . . . ?
C15 Cr2 C12 C17 159.1(3) . . . . ?
C14 Cr2 C12 C17 -158.5(3) . . . . ?
C13 Cr2 C12 C17 -121.1(3) . . . . ?
P21 Cr2 C12 C17 20.2(6) . . . . ?
P31 Cr2 C12 C17 -34.6(6) . . . . ?
P41 Cr2 C12 C17 -84.1(7) . . . . ?
P11 Cr2 C12 C17 70.6(8) . . . . ?
P51 Cr2 C12 C17 154.1(19) . . . . ?
P22 Cr2 C12 C17 -9.8(6) . . . . ?
P32 Cr2 C12 C17 -60.0(5) . . . . ?
C11 C12 C13 C14 0.1(3) . . . . ?
C17 C12 C13 C14 -175.9(2) . . . . ?
Cr2 C12 C13 C14 61.95(16) . . . . ?
C11 C12 C13 C18 176.4(2) . . . . ?
C17 C12 C13 C18 0.4(4) . . . . ?
Cr2 C12 C13 C18 -121.8(3) . . . . ?
C11 C12 C13 Cr2 -61.81(16) . . . . ?
C17 C12 C13 Cr2 122.2(3) . . . . ?
C11 Cr2 C13 C14 -79.85(15) . . . . ?
C15 Cr2 C13 C14 -37.37(13) . . . . ?
C12 Cr2 C13 C14 -117.5(2) . . . . ?
P21 Cr2 C13 C14 -168.2(6) . . . . ?
P31 Cr2 C13 C14 139.3(6) . . . . ?
P41 Cr2 C13 C14 87.1(5) . . . . ?
P11 Cr2 C13 C14 -84(2) . . . . ?
P51 Cr2 C13 C14 36.6(7) . . . . ?
P22 Cr2 C13 C14 164.7(5) . . . . ?
P32 Cr2 C13 C14 112.5(5) . . . . ?
C11 Cr2 C13 C12 37.68(14) . . . . ?
C15 Cr2 C13 C12 80.17(15) . . . . ?
C14 Cr2 C13 C12 117.5(2) . . . . ?
P21 Cr2 C13 C12 -50.7(6) . . . . ?
P31 Cr2 C13 C12 -103.2(6) . . . . ?
P41 Cr2 C13 C12 -155.4(5) . . . . ?
P11 Cr2 C13 C12 34(2) . . . . ?
P51 Cr2 C13 C12 154.1(7) . . . . ?
P22 Cr2 C13 C12 -77.7(5) . . . . ?
P32 Cr2 C13 C12 -130.0(5) . . . . ?
C11 Cr2 C13 C18 159.8(3) . . . . ?
C15 Cr2 C13 C18 -157.7(3) . . . . ?
C14 Cr2 C13 C18 -120.4(3) . . . . ?
C12 Cr2 C13 C18 122.1(3) . . . . ?
P21 Cr2 C13 C18 71.4(7) . . . . ?
P31 Cr2 C13 C18 18.9(6) . . . . ?
P41 Cr2 C13 C18 -33.3(6) . . . . ?
P11 Cr2 C13 C18 156(2) . . . . ?
P51 Cr2 C13 C18 -83.8(7) . . . . ?
P22 Cr2 C13 C18 44.4(6) . . . . ?
P32 Cr2 C13 C18 -7.9(5) . . . . ?
C12 C13 C14 C15 -0.1(3) . . . . ?
C18 C13 C14 C15 -176.4(2) . . . . ?
Cr2 C13 C14 C15 61.95(15) . . . . ?
C12 C13 C14 C19 176.8(2) . . . . ?
C18 C13 C14 C19 0.4(4) . . . . ?
Cr2 C13 C14 C19 -121.2(2) . . . . ?
C12 C13 C14 Cr2 -62.03(16) . . . . ?
C18 C13 C14 Cr2 121.6(3) . . . . ?
C11 Cr2 C14 C15 -37.71(14) . . . . ?
C13 Cr2 C14 C15 -117.7(2) . . . . ?
C12 Cr2 C14 C15 -80.18(15) . . . . ?
P21 Cr2 C14 C15 -84.4(17) . . . . ?
P31 Cr2 C14 C15 -171.3(6) . . . . ?
P41 Cr2 C14 C15 140.7(5) . . . . ?
P11 Cr2 C14 C15 37.3(6) . . . . ?
P51 Cr2 C14 C15 86.9(5) . . . . ?
P22 Cr2 C14 C15 -143.1(7) . . . . ?
P32 Cr2 C14 C15 165.6(5) . . . . ?
C11 Cr2 C14 C13 79.94(15) . . . . ?
C15 Cr2 C14 C13 117.7(2) . . . . ?
C12 Cr2 C14 C13 37.47(14) . . . . ?
P21 Cr2 C14 C13 33.2(17) . . . . ?
P31 Cr2 C14 C13 -53.7(6) . . . . ?
P41 Cr2 C14 C13 -101.6(5) . . . . ?
P11 Cr2 C14 C13 154.9(6) . . . . ?
P51 Cr2 C14 C13 -155.5(5) . . . . ?
P22 Cr2 C14 C13 -25.4(7) . . . . ?
P32 Cr2 C14 C13 -76.8(5) . . . . ?
C11 Cr2 C14 C19 -160.3(3) . . . . ?
C15 Cr2 C14 C19 -122.6(3) . . . . ?
C13 Cr2 C14 C19 119.8(3) . . . . ?
C12 Cr2 C14 C19 157.3(3) . . . . ?
P21 Cr2 C14 C19 153.0(17) . . . . ?
P31 Cr2 C14 C19 66.1(7) . . . . ?
P41 Cr2 C14 C19 18.2(6) . . . . ?
P11 Cr2 C14 C19 -85.3(7) . . . . ?
P51 Cr2 C14 C19 -35.7(6) . . . . ?
P22 Cr2 C14 C19 94.4(7) . . . . ?
P32 Cr2 C14 C19 43.0(5) . . . . ?
C12 C11 C15 C14 0.1(3) . . . . ?
C16 C11 C15 C14 177.1(2) . . . . ?
Cr2 C11 C15 C14 -62.21(15) . . . . ?
C12 C11 C15 C20 -177.1(2) . . . . ?
C16 C11 C15 C20 -0.2(4) . . . . ?
Cr2 C11 C15 C20 120.6(2) . . . . ?
C12 C11 C15 Cr2 62.32(16) . . . . ?
C16 C11 C15 Cr2 -120.7(2) . . . . ?
C13 C14 C15 C11 0.0(3) . . . . ?
C19 C14 C15 C11 -176.8(2) . . . . ?
Cr2 C14 C15 C11 62.01(15) . . . . ?
C13 C14 C15 C20 177.2(2) . . . . ?
C19 C14 C15 C20 0.4(4) . . . . ?
Cr2 C14 C15 C20 -120.8(2) . . . . ?
C13 C14 C15 Cr2 -62.03(16) . . . . ?
C19 C14 C15 Cr2 121.2(2) . . . . ?
C14 Cr2 C15 C11 -117.0(2) . . . . ?
C13 Cr2 C15 C11 -79.67(15) . . . . ?
C12 Cr2 C15 C11 -37.20(14) . . . . ?
P21 Cr2 C15 C11 37.0(6) . . . . ?
P31 Cr2 C15 C11 -92(2) . . . . ?
P41 Cr2 C15 C11 -168.5(6) . . . . ?
P11 Cr2 C15 C11 88.0(5) . . . . ?
P51 Cr2 C15 C11 141.3(6) . . . . ?
P22 Cr2 C15 C11 -6.5(12) . . . . ?
P32 Cr2 C15 C11 -141.6(6) . . . . ?
C11 Cr2 C15 C14 117.0(2) . . . . ?
C13 Cr2 C15 C14 37.36(14) . . . . ?
C12 Cr2 C15 C14 79.84(15) . . . . ?
P21 Cr2 C15 C14 154.0(6) . . . . ?
P31 Cr2 C15 C14 25(2) . . . . ?
P41 Cr2 C15 C14 -51.5(6) . . . . ?
P11 Cr2 C15 C14 -155.0(5) . . . . ?
P51 Cr2 C15 C14 -101.7(6) . . . . ?
P22 Cr2 C15 C14 110.6(12) . . . . ?
P32 Cr2 C15 C14 -24.6(7) . . . . ?
C11 Cr2 C15 C20 -121.4(3) . . . . ?
C14 Cr2 C15 C20 121.6(3) . . . . ?
C13 Cr2 C15 C20 158.9(3) . . . . ?
C12 Cr2 C15 C20 -158.6(3) . . . . ?
P21 Cr2 C15 C20 -84.4(6) . . . . ?
P31 Cr2 C15 C20 147(2) . . . . ?
P41 Cr2 C15 C20 70.1(7) . . . . ?
P11 Cr2 C15 C20 -33.4(5) . . . . ?
P51 Cr2 C15 C20 19.9(6) . . . . ?
P22 Cr2 C15 C20 -127.9(12) . . . . ?
P32 Cr2 C15 C20 97.0(7) . . . . ?
